data_4517333
loop_
_publ_author_name
'Mart\'inez-Mart\'inez, Antonio J.'
'Royle, Cameron G.'
'Furfari, Samantha K.'
'Suriye, Kongkiat'
'Weller, Andrew S.'

_publ_section_title
;
 Solid--State Molecular Organometallic Catalysis in Gas/Solid Flow
 (Flow-SMOM) as Demonstrated by Efficient Room Temperature and Pressure
 1-Butene Isomerization
;
_journal_name_full 'ACS Catalysis'
_journal_page_first 1984
_journal_page_last 1992
_journal_paper_doi 10.1021/acscatal.9b03727
_journal_year 2020
_chemical_formula_moiety 'C32.61 H13.35 B F24 P0.07 Rh0.03, 0.97(C18 H42 P2 Rh1)'
_chemical_formula_sum 'C50 H53.94 B F24 P2 Rh'
_chemical_formula_weight 1286.52
_space_group_crystal_system triclinic
_space_group_IT_number 2
_space_group_name_Hall '-P 1'
_space_group_name_H-M_alt 'P -1'
_atom_sites_solution_hydrogens mixed
_atom_sites_solution_primary dual
_audit_creation_date 2019-08-05
_audit_creation_method
;
Olex2 1.2
(compiled 2018.05.29 svn.r3508 for OlexSys, GUI svn.r5506)
;
_cell_angle_alpha 86.520(2)
_cell_angle_beta 82.231(2)
_cell_angle_gamma 64.562(3)
_cell_formula_units_Z 2
_cell_length_a 13.4962(5)
_cell_length_b 15.0316(4)
_cell_length_c 15.0479(3)
_cell_measurement_reflns_used 17420
_cell_measurement_temperature 150.00(10)
_cell_measurement_theta_max 76.1530
_cell_measurement_theta_min 3.6170
_cell_volume 2731.48(15)
_computing_cell_refinement 'CrysAlisPro 1.171.39.46 (Rigaku OD, 2018)'
_computing_data_collection 'CrysAlisPro 1.171.39.46 (Rigaku OD, 2018)'
_computing_data_reduction 'CrysAlisPro 1.171.39.46 (Rigaku OD, 2018)'
_computing_molecular_graphics 'Olex2 (Dolomanov et al., 2009)'
_computing_publication_material 'Olex2 (Dolomanov et al., 2009)'
_computing_structure_refinement 'ShelXL (Sheldrick, 2015)'
_computing_structure_solution 'ShelXT (Sheldrick, 2015)'
_diffrn_ambient_environment N~2~
_diffrn_ambient_temperature 150.00(10)
_diffrn_detector 'CCD plate'
_diffrn_detector_area_resol_mean 10.4102
_diffrn_detector_type Atlas
_diffrn_measured_fraction_theta_full 1.000
_diffrn_measured_fraction_theta_max 0.989
_diffrn_measurement_details
;
List of Runs (angles in degrees, time in seconds):

  # Type    Start    End  Width  t~exp~   \w     \q     \k     \f   Frames
--------------------------------------------------------------------------
  1  \w    -64.00 -12.00   1.00    1.00    --  -42.53  57.00   0.00   52
  2  \w     -4.00  26.00   1.00    1.00    --  -42.53  38.00   0.00   30
  3  \w   -114.00 -88.00   1.00    1.00    --  -42.53 -77.00 -30.00   26
  4  \w      3.00  28.00   1.00    1.00    --  -42.53  57.00   0.00   25
  5  \w   -109.00 -17.00   1.00    1.00    --  -42.53 -57.00-150.00   92
  6  \w   -128.00 -38.00   1.00    1.00    --  -42.53 178.00 -30.00   90
  7  \w     58.00 129.00   1.00    1.00    --   42.53 178.00-120.00   71
  8  \w     42.00  89.00   1.00    2.00    --  111.00 -30.00-180.00   47
  9  \w     63.00  96.00   1.00    2.00    --  111.00 -95.00-150.00   33
 10  \w     32.00  58.00   1.00    2.00    --  111.00 -95.00 -60.00   26
 11  \w     41.00  98.00   1.00    2.00    --  111.00 -45.00   0.00   57
 12  \w    127.00 177.00   1.00    2.00    --  111.00  30.00  60.00   50
 13  \w     64.00 118.00   1.00    2.00    --  111.00-125.00 150.00   54
 14  \w     49.00  74.00   1.00    2.00    --  111.00 -45.00  90.00   25
 15  \w     63.00 116.00   1.00    2.00    --  111.00-125.00   0.00   53
 16  \w     59.00  95.00   1.00    2.00    --  111.00   0.00-180.00   36
 17  \w     39.00  91.00   1.00    2.00    --  111.00 -30.00  30.00   52
 18  \w     24.00  51.00   1.00    2.00    --  111.00   0.00-180.00   27
 19  \w     42.00 117.00   1.00    2.00    --  111.00-125.00  60.00   75
 20  \w    129.00 177.00   1.00    2.00    --  111.00   0.00-180.00   48
 21  \w     61.00  94.00   1.00    2.00    --  111.00 -95.00  60.00   33
 22  \w     50.00 138.00   1.00    2.00    --  111.00 -61.00-180.00   88
 23  \w     88.00 118.00   1.00    2.00    --  111.00-125.00 -60.00   30
 24  \w     40.00 116.00   1.00    2.00    --  111.00-125.00-150.00   76
 25  \w     36.00  89.00   1.00    2.00    --  111.00 -30.00 -90.00   53
 26  \w     38.00  90.00   1.00    2.00    --  111.00 -30.00 150.00   52
 27  \w     44.00  69.00   1.00    2.00    --  111.00 -30.00-120.00   25
 28  \w     56.00  98.00   1.00    2.00    --  111.00 -77.00 120.00   42
 29  \w     57.00  83.00   1.00    2.00    --  111.00 -77.00  30.00   26
 30  \w    116.00 142.00   1.00    2.00    --  111.00 -77.00  30.00   26
 31  \w    125.00 156.00   1.00    2.00    --  111.00 -15.00  60.00   31
 32  \w     81.00 106.00   1.00    2.00    --  111.00  77.00-180.00   25
 33  \w    130.00 155.00   1.00    2.00    --  111.00  77.00-180.00   25
 34  \w     82.00 108.00   1.00    2.00    --  111.00-125.00 -30.00   26
 35  \w     49.00  86.00   1.00    2.00    --  111.00 -95.00   0.00   37
 36  \w     95.00 120.00   1.00    2.00    --  111.00 125.00 -90.00   25
 37  \w     44.00  77.00   1.00    2.00    --  111.00 -15.00  60.00   33
 38  \w      1.00  26.00   1.00    1.00    --   38.00  93.00  29.26   25
 39  \w      7.00  32.00   1.00    1.00    --   42.00  88.00 136.57   25
 40  \w   -110.00 -21.00   1.00    1.00    --  -42.53 -38.00  60.00   89
 41  \w   -112.00 -16.00   1.00    1.00    --  -42.53 -57.00 -30.00   96
 42  \w    -74.00   3.00   1.00    1.00    --  -42.53  77.00 -90.00   77
 43  \w     13.00  38.00   1.00    1.00    --   46.00  83.00 -96.15   25
 44  \w     18.00  43.00   1.00    1.00    --   50.00  81.00 170.56   25
 45  \w     17.00  22.00   1.00    1.00    --   50.00  82.00 114.08    5
;
_diffrn_measurement_device 'four-circle diffractometer'
_diffrn_measurement_device_type 'SuperNova, Dual, Cu at home/near, Atlas'
_diffrn_measurement_method '\w scans'
_diffrn_orient_matrix_type 'CrysAlisPro convention (1999,Acta A55,543-557)'
_diffrn_orient_matrix_UB_11 -0.0925627000
_diffrn_orient_matrix_UB_12 -0.0202745000
_diffrn_orient_matrix_UB_13 -0.0310186000
_diffrn_orient_matrix_UB_21 -0.0553567000
_diffrn_orient_matrix_UB_22 0.1072970000
_diffrn_orient_matrix_UB_23 -0.0329563000
_diffrn_orient_matrix_UB_31 0.0676976000
_diffrn_orient_matrix_UB_32 -0.0309272000
_diffrn_orient_matrix_UB_33 -0.0928874000
_diffrn_radiation_monochromator mirror
_diffrn_radiation_probe x-ray
_diffrn_radiation_type CuK\a
_diffrn_radiation_wavelength 1.54184
_diffrn_reflns_av_R_equivalents 0.0347
_diffrn_reflns_av_unetI/netI 0.0332
_diffrn_reflns_Laue_measured_fraction_full 1.000
_diffrn_reflns_Laue_measured_fraction_max 0.989
_diffrn_reflns_limit_h_max 16
_diffrn_reflns_limit_h_min -16
_diffrn_reflns_limit_k_max 18
_diffrn_reflns_limit_k_min -18
_diffrn_reflns_limit_l_max 14
_diffrn_reflns_limit_l_min -18
_diffrn_reflns_number 33491
_diffrn_reflns_point_group_measured_fraction_full 1.000
_diffrn_reflns_point_group_measured_fraction_max 0.989
_diffrn_reflns_theta_full 67.684
_diffrn_reflns_theta_max 76.225
_diffrn_reflns_theta_min 3.653
_diffrn_source 'micro-focus sealed X-ray tube'
_diffrn_source_type 'SuperNova (Cu) X-ray Source'
_exptl_absorpt_coefficient_mu 4.143
_exptl_absorpt_correction_T_max 1.00000
_exptl_absorpt_correction_T_min 0.77891
_exptl_absorpt_correction_type multi-scan
_exptl_absorpt_process_details
;
CrysAlisPro 1.171.39.46 (Rigaku Oxford Diffraction, 2018)
Empirical absorption correction using spherical harmonics,
 implemented in SCALE3 ABSPACK scaling algorithm.
;
_exptl_crystal_colour yellow
_exptl_crystal_colour_primary yellow
_exptl_crystal_density_diffrn 1.564
_exptl_crystal_description plate
_exptl_crystal_F_000 1300
_exptl_crystal_size_max 0.14
_exptl_crystal_size_mid 0.12
_exptl_crystal_size_min 0.1
_refine_diff_density_max 0.739
_refine_diff_density_min -0.579
_refine_diff_density_rms 0.067
_refine_ls_extinction_method none
_refine_ls_goodness_of_fit_ref 1.020
_refine_ls_hydrogen_treatment mixed
_refine_ls_matrix_type full
_refine_ls_number_parameters 959
_refine_ls_number_reflns 11281
_refine_ls_number_restraints 1438
_refine_ls_restrained_S_all 1.289
_refine_ls_R_factor_all 0.0462
_refine_ls_R_factor_gt 0.0413
_refine_ls_shift/su_max 0.001
_refine_ls_shift/su_mean 0.000
_refine_ls_structure_factor_coef Fsqd
_refine_ls_weighting_details 'w=1/[\s^2^(Fo^2^)+(0.0556P)^2^+2.7030P] where P=(Fo^2^+2Fc^2^)/3'
_refine_ls_weighting_scheme calc
_refine_ls_wR_factor_gt 0.1051
_refine_ls_wR_factor_ref 0.1094
_reflns_Friedel_coverage 0.000
_reflns_number_gt 10152
_reflns_number_total 11281
_reflns_threshold_expression 'I > 2\s(I)'
_cod_data_source_file cs9b03727_si_002.cif
_cod_data_source_block 14
_cod_depositor_comments 'Adding full bibliography for 4517328--4517333.cif.'
_cod_database_code 4517333
_shelx_shelxl_version_number 2018/3
_chemical_oxdiff_formula 'C54 H66 Rh1 P2 B1 F24'
_shelx_space_group_comment
;
The symmetry employed for this shelxl refinement is uniquely defined
by the following loop, which should always be used as a source of
symmetry information in preference to the above space-group names.
They are only intended as comments.
;
_shelx_estimated_absorpt_t_max 0.682
_shelx_estimated_absorpt_t_min 0.595
_reflns_odcompleteness_completeness 99.87
_reflns_odcompleteness_iscentric 1
_reflns_odcompleteness_theta 74.33
_olex2_refinement_description
;
1. Fixed Uiso
 At 1.2 times of:
  All C(H) groups, All C(H,H) groups
 At 1.5 times of:
  All C(H,H,H) groups
2. Restrained distances
 Rh1A-C10A = Rh1A-C9A
 3.3 with sigma of 0.01
 P1A-C10A = P2A-C9A
 2.8 with sigma of 0.01
 C17A-C8A
 3.3 with sigma of 0.01
 C9A-C17A
 3.3 with sigma of 0.02
 C9A-C1A = C9A-C5A
 3.1 with sigma of 0.01
 P1A-C5A = P1A-C1A = P2A-C15A = P2A-C11A
 1.67 with sigma of 0.01
 Rh1A-C5A = Rh1A-C1A = Rh1A-C15A = Rh1A-C11A
 3.1 with sigma of 0.01
 C1A-C13A
 3.9 with sigma of 0.01
 P1A-P2A
 3.1 with sigma of 0.01
 C16A-C17A = C17A-C18A = C18A-C16A
 2.7 with sigma of 0.01
 C15A-C11A
 3.1 with sigma of 0.01
 C1A-C5A
 3.1 with sigma of 0.01
 C2A-C3A = C3A-C4A = C2A-C4A
 2.7 with sigma of 0.01
 P1-C8 \\sim P1-C6 \\sim P1-C7 \\sim C8-C6 \\sim C8-C7 \\sim C6-C7
 with sigma of 0.04
 C5-P1 \\sim C5-C8 \\sim C5-C6 \\sim C5-C7
 with sigma of 0.02
 P1-C4 \\sim P1-C3 \\sim P1-C2 \\sim C4-C3 \\sim C4-C2 \\sim C3-C2
 with sigma of 0.04
 C1-P1 \\sim C1-C4 \\sim C1-C3 \\sim C1-C2
 with sigma of 0.02
 P2-C18 \\sim P2-C17 \\sim P2-C16 \\sim C18-C17 \\sim C18-C16 \\sim C17-C16
 with sigma of 0.04
 C15-P2 \\sim C15-C18 \\sim C15-C17 \\sim C15-C16
 with sigma of 0.02
 P2-C13 \\sim P2-C14 \\sim P2-C12 \\sim C13-C14 \\sim C13-C12 \\sim C14-C12
 with sigma of 0.04
 C11-P2 \\sim C11-C13 \\sim C11-C14 \\sim C11-C12
 with sigma of 0.02
 F18A-F17A \\sim F18A-F16A \\sim F18-F17 \\sim F18-F16 \\sim F17A-F16A \\sim
F17-F16
 with sigma of 0.04
 C42-F18A \\sim C42-F18 \\sim C42-F17A \\sim C42-F17 \\sim C42-F16A \\sim
C42-F16
 with sigma of 0.02
 F2-F1 \\sim F2-F3 \\sim F3A-F2A \\sim F3A-F1A \\sim F1-F3 \\sim F2A-F1A
 with sigma of 0.04
 C25-F2 \\sim C25-F3A \\sim C25-F1 \\sim C25-F2A \\sim C25-F3 \\sim C25-F1A
 with sigma of 0.02
 F15-F13 \\sim F15-F14 \\sim F13A-F14A \\sim F13A-F15A \\sim F13-F14 \\sim
F14A-F15A
 with sigma of 0.04
 C41-F15 \\sim C41-F13A \\sim C41-F13 \\sim C41-F14A \\sim C41-F14 \\sim
C41-F15A
 with sigma of 0.02
 F7-F8 \\sim F8-F9 \\sim F9-F7 \\sim F7A-F8A \\sim F8A-F9A \\sim F9A-F7A
 with sigma of 0.01
 Rh1A-P2A \\sim Rh1A-P1A \\sim Rh1-P2 \\sim Rh1-P1
 with sigma of 0.02
 P2A-C10A \\sim P1A-C9A \\sim P2-C10 \\sim P1-C9
 with sigma of 0.02
 C9-C10 \\sim C9A-C10A
 with sigma of 0.02
 C9A-P2A \\sim C10A-P1A
 with sigma of 0.02
 P1A-C8A \\sim P1A-C7A \\sim C8A-C6A \\sim C8A-C7A \\sim C6A-C7A
 with sigma of 0.04
 C6A-P1A \\sim P1A-C7A \\sim C8A-P1A
 with sigma of 0.01
 C5A-P1A \\sim C5A-C8A \\sim C5A-C6A \\sim C5A-C7A
 with sigma of 0.02
 P2A-C18A \\sim P2A-C16A \\sim P2A-C17A
 with sigma of 0.01
 C15A-C18A \\sim C15A-P2A \\sim C15A-C17A \\sim C15A-C16A
 with sigma of 0.01
 C1A-P1A \\sim C1A-C4A \\sim C1A-C3A \\sim C1A-C2A \\sim C1A-C4A
 with sigma of 0.02
 C2A-P1A \\sim C4A-P1A \\sim C3A-P1A
 with sigma of 0.01
 C13A-C3A \\sim C13A-C4A
 with sigma of 0.01
 P2A-C14A \\sim C13A-C14A \\sim C13A-C12A \\sim C14A-C12A
 with sigma of 0.04
 C13A-C12A \\sim C12A-C14A \\sim C14A-C13A
 with sigma of 0.01
 P2A-C13A \\sim P2A-C12A \\sim P2A-C14A
 with sigma of 0.02
 C14A-P2A \\sim C13A-P2A \\sim C12A-P2A
 with sigma of 0.01
 C11A-P2A \\sim C11A-C13A \\sim C11A-C14A \\sim C11A-C12A
 with sigma of 0.02
3. Uiso/Uaniso restraints and constraints
C42 \\sim F16A \\sim F17A \\sim F18A \\sim F16 \\sim F17 \\sim F18: within 2A
with sigma of 0.01 and sigma for terminal atoms of 0.01
C41 \\sim F13A \\sim F14A \\sim F15A \\sim F13 \\sim F14 \\sim F15: within 2A
with sigma of 0.01 and sigma for terminal atoms of 0.01
C25 \\sim F1A \\sim F2A \\sim F3A \\sim F1 \\sim F2 \\sim F3: within 2A with
sigma of 0.01 and sigma for terminal atoms of 0.01
C33 \\sim F7A \\sim F8A \\sim F9A \\sim F7 \\sim F8 \\sim F9: within 2A with
sigma of 0.01 and sigma for terminal atoms of 0.01
Rh1 \\sim Rh1A \\sim P1A \\sim P2A \\sim C1A \\sim C2A \\sim C3A \\sim C4A
\\sim C5A \\sim C6A \\sim C7A \\sim C8A \\sim C9A \\sim C10A \\sim C11A \\sim
C12A \\sim C13A \\sim C14A \\sim C15A \\sim C16A \\sim C17A \\sim C18A \\sim P1
\\sim P2 \\sim C1 \\sim C2 \\sim C3 \\sim C4 \\sim C5 \\sim C6 \\sim C7 \\sim
C8 \\sim C9 \\sim C10 \\sim C11 \\sim C12 \\sim C13 \\sim C14 \\sim C15 \\sim
C16 \\sim C17 \\sim C18: within 2A with sigma of 0.01 and sigma for terminal
atoms of 0.01
Uanis(F14) \\sim Ueq, Uanis(F14A) \\sim Ueq: with sigma of 0.01 and sigma for
terminal atoms of 0.02
Uanis(C12A) \\sim Ueq: with sigma of 0.01 and sigma for terminal atoms of 0.02
Uanis(F13A) \\sim Ueq: with sigma of 0.1 and sigma for terminal atoms of 0.2
Uanis(C16A) \\sim Ueq: with sigma of 0.1 and sigma for terminal atoms of 0.2
Uanis(F7) = Uanis(F7A)
Uanis(F8) = Uanis(F8A)
Uanis(F9) = Uanis(F9A)
Uanis(F14) = Uanis(F14A)
Uanis(C7A) = Uanis(C7A)
Uanis(C6) = Uanis(C6A)
Uanis(C16) = Uanis(C16A)
Uanis(C4) = Uanis(C4A)
Uanis(C13A) = Uanis(C13)
Uanis(C13) = Uanis(C13A)
Uanis(C3) = Uanis(C3A)
Uanis(C3A) = Uanis(C1A)
Uanis(C12) = Uanis(C12A)
Uanis(C12A) = Uanis(C12)
4. Rigid body (RIGU) restrains
 C42, F16A, F17A, F18A, F16, F17, F18
 with sigma for 1-2 distances of 0.004 and sigma for 1-3 distances of 0.004
 C41, F13A, F14A, F15A, F13, F14, F15
 with sigma for 1-2 distances of 0.004 and sigma for 1-3 distances of 0.004
 C25, F1A, F2A, F3A, F1, F2, F3
 with sigma for 1-2 distances of 0.004 and sigma for 1-3 distances of 0.004
 C33, F7A, F8A, F9A, F7, F8, F9
 with sigma for 1-2 distances of 0.004 and sigma for 1-3 distances of 0.004
 Rh1, Rh1A, P1A, P2A, C1A, C2A, C3A, C4A, C5A, C6A, C7A, C8A, C9A, C10A, C11A,
 C12A, C13A, C14A, C15A, C16A, C17A, C18A, P1, P2, C1, C2, C3, C4, C5, C6, C7,
 C8, C9, C10, C11, C12, C13, C14, C15, C16, C17, C18
 with sigma for 1-2 distances of 0.004 and sigma for 1-3 distances of 0.004
5. Others
 Sof(F16A)=Sof(F17A)=Sof(F18A)=1-FVAR(1)
 Sof(F16)=Sof(F17)=Sof(F18)=FVAR(1)
 Sof(F1A)=Sof(F2A)=Sof(F3A)=1-FVAR(2)
 Sof(F1)=Sof(F2)=Sof(F3)=FVAR(2)
 Sof(F13A)=Sof(F14A)=Sof(F15A)=1-FVAR(3)
 Sof(F13)=Sof(F14)=Sof(F15)=FVAR(3)
 Sof(F7A)=Sof(F8A)=Sof(F9A)=1-FVAR(4)
 Sof(F7)=Sof(F8)=Sof(F9)=FVAR(4)
 Sof(Rh1A)=Sof(P1A)=Sof(P2A)=Sof(C1A)=Sof(C2A)=Sof(H2AA)=Sof(H2AB)=Sof(H2AC)=
 Sof(C3A)=Sof(H3AA)=Sof(H3AB)=Sof(H3AC)=Sof(C4A)=Sof(H4AA)=Sof(H4AB)=Sof(H4AC)=
 Sof(C5A)=Sof(C6A)=Sof(H6AA)=Sof(H6AB)=Sof(H6AC)=Sof(C7A)=Sof(H7AA)=Sof(H7AB)=
 Sof(H7AC)=Sof(C8A)=Sof(H8AA)=Sof(H8AB)=Sof(H8AC)=Sof(C9A)=Sof(H9AA)=Sof(H9AB)=
 Sof(C10A)=Sof(H10C)=Sof(H10D)=Sof(C11A)=Sof(C12A)=Sof(H12D)=Sof(H12E)=
 Sof(H12F)=Sof(C13A)=Sof(H13D)=Sof(H13E)=Sof(H13F)=Sof(C14A)=Sof(H14D)=
 Sof(H14E)=Sof(H14F)=Sof(C15A)=Sof(C16A)=Sof(H16D)=Sof(H16E)=Sof(H16F)=
 Sof(C17A)=Sof(H17D)=Sof(H17E)=Sof(H17F)=Sof(C18A)=Sof(H18D)=Sof(H18E)=
 Sof(H18F)=1-FVAR(5)
 Sof(H)=Sof(HA)=Sof(Rh1)=Sof(P1)=Sof(P2)=Sof(C1)=Sof(C2)=Sof(H2A)=Sof(H2B)=
 Sof(H2C)=Sof(C3)=Sof(H3A)=Sof(H3B)=Sof(H3C)=Sof(C4)=Sof(H4A)=Sof(H4B)=Sof(H4C)=
 Sof(C5)=Sof(C6)=Sof(H6A)=Sof(H6B)=Sof(H6C)=Sof(C7)=Sof(H7A)=Sof(H7B)=Sof(H7C)=
 Sof(C8)=Sof(H8A)=Sof(H8B)=Sof(H8C)=Sof(C9)=Sof(H9A)=Sof(H9B)=Sof(C10)=
 Sof(H10A)=Sof(H10B)=Sof(C11)=Sof(C12)=Sof(H12A)=Sof(H12B)=Sof(H12C)=Sof(C13)=
 Sof(H13A)=Sof(H13B)=Sof(H13C)=Sof(C14)=Sof(H14A)=Sof(H14B)=Sof(H14C)=Sof(C15)=
 Sof(C16)=Sof(H16A)=Sof(H16B)=Sof(H16C)=Sof(C17)=Sof(H17A)=Sof(H17B)=Sof(H17C)=
 Sof(C18)=Sof(H18A)=Sof(H18B)=Sof(H18C)=FVAR(5)
6.a Secondary CH2 refined with riding coordinates:
 C9A(H9AA,H9AB), C10A(H10C,H10D), C9(H9A,H9B), C10(H10A,H10B)
6.b Me refined with riding coordinates:
 C2A(H2AA,H2AB,H2AC), C3A(H3AA,H3AB,H3AC), C4A(H4AA,H4AB,H4AC), C6A(H6AA,H6AB,
 H6AC), C7A(H7AA,H7AB,H7AC), C8A(H8AA,H8AB,H8AC), C12A(H12D,H12E,H12F),
 C13A(H13D,H13E,H13F), C14A(H14D,H14E,H14F), C16A(H16D,H16E,H16F), C17A(H17D,
 H17E,H17F), C18A(H18D,H18E,H18F)
6.c Aromatic/amide H refined with riding coordinates:
 C20(H20), C22(H22), C24(H24), C28(H28), C30(H30), C32(H32), C36(H36),
 C38(H38), C40(H40), C44(H44), C46(H46), C48(H48)
6.d Idealised Me refined as rotating group:
 C2(H2A,H2B,H2C), C3(H3A,H3B,H3C), C4(H4A,H4B,H4C), C6(H6A,H6B,H6C), C7(H7A,
 H7B,H7C), C8(H8A,H8B,H8C), C12(H12A,H12B,H12C), C13(H13A,H13B,H13C), C14(H14A,
 H14B,H14C), C16(H16A,H16B,H16C), C17(H17A,H17B,H17C), C18(H18A,H18B,H18C)
;
_olex2_date_sample_data_collection 2019-02-20
_olex2_submission_special_instructions 'No special instructions were received'
_oxdiff_exptl_absorpt_empirical_details
;
Empirical correction (ABSPACK) includes:
- Absorption correction using spherical harmonics
- Frame scaling
;
_oxdiff_exptl_absorpt_empirical_full_max 1.184
_oxdiff_exptl_absorpt_empirical_full_min 0.766

loop_
_space_group_symop_operation_xyz
'x, y, z'
'-x, -y, -z'

loop_
_atom_site_label
_atom_site_type_symbol
_atom_site_fract_x
_atom_site_fract_y
_atom_site_fract_z
_atom_site_U_iso_or_equiv
_atom_site_adp_type
_atom_site_occupancy
_atom_site_site_symmetry_order
_atom_site_calc_flag
_atom_site_refinement_flags_posn
_atom_site_refinement_flags_adp
_atom_site_refinement_flags_occupancy
_atom_site_disorder_assembly
_atom_site_disorder_group
F4 F -0.1004(2) 0.9637(2) 0.2184(2) 0.0923(9) Uani 1 1 d . . . . .
F5 F -0.1537(2) 0.9375(2) 0.3524(3) 0.1019(11) Uani 1 1 d . . . . .
F6 F -0.0236(2) 0.81978(19) 0.2750(4) 0.1408(18) Uani 1 1 d . . . . .
F10 F 0.60348(18) 1.05477(18) 0.21340(14) 0.0620(6) Uani 1 1 d . . . . .
F11 F 0.4380(2) 1.14369(15) 0.27393(16) 0.0728(7) Uani 1 1 d . . . . .
F12 F 0.46441(16) 1.05528(15) 0.15953(13) 0.0512(5) Uani 1 1 d . . . . .
F19 F 0.42152(18) 0.72255(17) 0.71757(14) 0.0640(6) Uani 1 1 d . . . . .
F20 F 0.2988(2) 0.86314(16) 0.68477(14) 0.0682(6) Uani 1 1 d . . . . .
F21 F 0.2509(2) 0.7565(2) 0.75044(13) 0.0726(7) Uani 1 1 d . . . . .
F22 F 0.35263(19) 0.44648(14) 0.58367(13) 0.0551(5) Uani 1 1 d . . . . .
F23 F 0.22931(15) 0.50671(15) 0.49366(13) 0.0495(4) Uani 1 1 d . . . . .
F24 F 0.40089(16) 0.44301(13) 0.44155(13) 0.0470(4) Uani 1 1 d . . . . .
C19 C 0.2103(2) 0.8994(2) 0.34947(17) 0.0322(5) Uani 1 1 d . . . . .
C20 C 0.1734(2) 0.9951(2) 0.38092(17) 0.0330(5) Uani 1 1 d . . . . .
H20 H 0.225074 1.014964 0.400089 0.040 Uiso 1 1 calc R . . . .
C21 C 0.0621(2) 1.0629(2) 0.38503(19) 0.0361(6) Uani 1 1 d . . . . .
C22 C -0.0151(2) 1.0363(2) 0.3574(2) 0.0428(7) Uani 1 1 d . . . . .
H22 H -0.090649 1.082001 0.360408 0.051 Uiso 1 1 calc R . . . .
C23 C 0.0198(2) 0.9420(2) 0.3255(2) 0.0439(7) Uani 1 1 d . . . . .
C24 C 0.1298(2) 0.8749(2) 0.3225(2) 0.0370(6) Uani 1 1 d . . . . .
H24 H 0.151217 0.810102 0.301492 0.044 Uiso 1 1 calc R . . . .
C25 C 0.0249(3) 1.1651(2) 0.4170(2) 0.0471(7) Uani 1 1 d D U . . .
C26 C -0.0630(3) 0.9142(3) 0.2917(4) 0.0699(12) Uani 1 1 d . . . . .
C27 C 0.4285(2) 0.8577(2) 0.35312(17) 0.0311(5) Uani 1 1 d . . . . .
C28 C 0.5130(2) 0.8179(2) 0.40820(18) 0.0347(6) Uani 1 1 d . . . . .
H28 H 0.517640 0.763372 0.445631 0.042 Uiso 1 1 calc R . . . .
C29 C 0.5907(2) 0.8559(2) 0.40985(19) 0.0383(6) Uani 1 1 d . . . . .
C30 C 0.5890(2) 0.9331(2) 0.3545(2) 0.0387(6) Uani 1 1 d . . . . .
H30 H 0.641898 0.958836 0.355639 0.046 Uiso 1 1 calc R . . . .
C31 C 0.5086(2) 0.9718(2) 0.29753(19) 0.0359(6) Uani 1 1 d . . . . .
C32 C 0.4296(2) 0.9355(2) 0.29724(18) 0.0332(5) Uani 1 1 d . . . . .
H32 H 0.374491 0.964412 0.257874 0.040 Uiso 1 1 calc R . . . .
C33 C 0.6778(3) 0.8121(3) 0.4721(2) 0.0519(7) Uani 1 1 d . U . . .
C34 C 0.5038(3) 1.0562(2) 0.2378(2) 0.0449(7) Uani 1 1 d . . . . .
C35 C 0.3775(2) 0.7545(2) 0.25102(17) 0.0305(5) Uani 1 1 d . . . . .
C36 C 0.3306(2) 0.7979(2) 0.17250(18) 0.0331(5) Uani 1 1 d . . . . .
H36 H 0.270395 0.861352 0.176110 0.040 Uiso 1 1 calc R . . . .
C37 C 0.3693(2) 0.7511(2) 0.08982(18) 0.0337(6) Uani 1 1 d . . . . .
C38 C 0.4568(2) 0.6591(2) 0.08144(18) 0.0354(6) Uani 1 1 d . . . . .
H38 H 0.482251 0.626399 0.025215 0.042 Uiso 1 1 calc R . . . .
C39 C 0.5069(2) 0.6155(2) 0.15742(18) 0.0352(6) Uani 1 1 d . . . . .
C40 C 0.4681(2) 0.6629(2) 0.24000(18) 0.0329(5) Uani 1 1 d . . . . .
H40 H 0.504622 0.631819 0.290637 0.040 Uiso 1 1 calc R . . . .
C41 C 0.3188(3) 0.8009(2) 0.0072(2) 0.0467(7) Uani 1 1 d D U . . .
C42 C 0.6028(3) 0.5173(3) 0.1490(2) 0.0529(8) Uani 1 1 d D U . . .
C43 C 0.3344(2) 0.7435(2) 0.43468(17) 0.0307(5) Uani 1 1 d . . . . .
C44 C 0.3263(2) 0.7812(2) 0.52035(18) 0.0326(5) Uani 1 1 d . . . . .
H44 H 0.322341 0.845482 0.524648 0.039 Uiso 1 1 calc R . . . .
C45 C 0.3240(2) 0.7280(2) 0.59832(17) 0.0329(5) Uani 1 1 d . . . . .
C46 C 0.3254(2) 0.6355(2) 0.59512(18) 0.0338(6) Uani 1 1 d . . . . .
H46 H 0.323016 0.599093 0.648567 0.041 Uiso 1 1 calc R . . . .
C47 C 0.3303(2) 0.5975(2) 0.51260(17) 0.0310(5) Uani 1 1 d . . . . .
C48 C 0.3352(2) 0.6511(2) 0.43366(17) 0.0307(5) Uani 1 1 d . . . . .
H48 H 0.339064 0.623007 0.377678 0.037 Uiso 1 1 calc R . . . .
C49 C 0.3240(3) 0.7675(2) 0.68697(19) 0.0420(7) Uani 1 1 d . . . . .
C50 C 0.3288(2) 0.4995(2) 0.50759(19) 0.0377(6) Uani 1 1 d . . . . .
B1 B 0.3375(2) 0.8133(2) 0.3472(2) 0.0305(6) Uani 1 1 d . . . . .
F1A F 0.1054(13) 1.1924(14) 0.3907(10) 0.050(3) Uani 0.192(5) 1 d D U P A 2
F2A F 0.0379(14) 1.1608(9) 0.5084(7) 0.071(3) Uani 0.192(5) 1 d D U P A 2
F3A F -0.0684(10) 1.2315(10) 0.4055(12) 0.077(3) Uani 0.192(5) 1 d D U P A 2
F7A F 0.7489(17) 0.8459(16) 0.4639(14) 0.0777(8) Uani 0.113(3) 1 d D U P B 2
F8A F 0.7427(16) 0.7086(13) 0.4509(14) 0.0773(9) Uani 0.113(3) 1 d D U P B 2
F9A F 0.6345(17) 0.8099(17) 0.5510(13) 0.0795(9) Uani 0.113(3) 1 d D U P B 2
F13A F 0.3970(10) 0.7813(15) -0.0624(8) 0.073(3) Uani 0.201(9) 1 d D U P C 2
F14A F 0.2505(13) 0.8891(9) 0.0167(12) 0.0608(9) Uani 0.201(9) 1 d D U P C 2
F15A F 0.2670(14) 0.7494(12) -0.0162(12) 0.062(2) Uani 0.201(9) 1 d D U P C 2
F16A F 0.6458(9) 0.4793(7) 0.2186(5) 0.097(3) Uani 0.373(5) 1 d D U P D 2
F17A F 0.6938(5) 0.5303(5) 0.1033(6) 0.080(2) Uani 0.373(5) 1 d D U P D 2
F18A F 0.5941(7) 0.4593(6) 0.0955(7) 0.085(2) Uani 0.373(5) 1 d D U P D 2
H H 0.153(3) 1.438(3) 0.004(3) 0.056(11) Uiso 0.9663(9) 1 d . . P E 1
HA H 0.004(4) 1.442(3) -0.045(3) 0.035(18) Uiso 0.9663(9) 1 d . . P E 1
Rh1 Rh 0.06022(2) 1.43141(2) 0.05495(2) 0.02835(7) Uani 0.9663(9) 1 d D U P E 1
Rh1A Rh 0.0222(11) 1.4194(9) -0.0512(7) 0.052(3) Uani 0.0337(9) 1 d D U P E 2
P1A P 0.1311(15) 1.2561(12) -0.0391(12) 0.057(3) Uani 0.0337(9) 1 d D U P E 2
P2A P -0.0189(18) 1.3910(15) -0.1810(11) 0.068(4) Uani 0.0337(9) 1 d D U P E 2
C1A C 0.2611(12) 1.2585(19) -0.0588(19) 0.0570(8) Uani 0.0337(9) 1 d D U P E 2
C2A C 0.349(3) 1.220(4) 0.028(3) 0.055(4) Uani 0.0337(9) 1 d D U P E 2
H2AA H 0.417834 1.225232 0.006398 0.083 Uiso 0.0337(9) 1 calc R . P E 2
H2AB H 0.311712 1.261286 0.080426 0.083 Uiso 0.0337(9) 1 calc R . P E 2
H2AC H 0.365207 1.150898 0.043295 0.083 Uiso 0.0337(9) 1 calc R . P E 2
C3A C 0.267(4) 1.374(3) -0.084(3) 0.0570(8) Uani 0.0337(9) 1 d D U P E 2
H3AA H 0.343916 1.364289 -0.093792 0.085 Uiso 0.0337(9) 1 calc R . P E 2
H3AB H 0.232145 1.401427 -0.139125 0.085 Uiso 0.0337(9) 1 calc R . P E 2
H3AC H 0.226913 1.419739 -0.034589 0.085 Uiso 0.0337(9) 1 calc R . P E 2
C4A C 0.358(3) 1.189(3) -0.149(3) 0.0566(8) Uani 0.0337(9) 1 d D U P E 2
H4AA H 0.425665 1.197469 -0.151049 0.085 Uiso 0.0337(9) 1 calc R . P E 2
H4AB H 0.374267 1.118706 -0.139441 0.085 Uiso 0.0337(9) 1 calc R . P E 2
H4AC H 0.325989 1.210926 -0.205330 0.085 Uiso 0.0337(9) 1 calc R . P E 2
C5A C 0.077(2) 1.2324(17) 0.0665(15) 0.055(2) Uani 0.0337(9) 1 d D U P E 2
C6A C 0.080(6) 1.115(3) 0.069(4) 0.0566(9) Uani 0.0337(9) 1 d D U P E 2
H6AA H 0.049487 1.101727 0.128612 0.085 Uiso 0.0337(9) 1 calc R . P E 2
H6AB H 0.035864 1.110645 0.024005 0.085 Uiso 0.0337(9) 1 calc R . P E 2
H6AC H 0.156597 1.065239 0.055571 0.085 Uiso 0.0337(9) 1 calc R . P E 2
C7A C 0.156(5) 1.237(5) 0.148(2) 0.051(3) Uani 0.0337(9) 1 d D U P E 2
H7AA H 0.125011 1.223979 0.207069 0.077 Uiso 0.0337(9) 1 calc R . P E 2
H7AB H 0.232385 1.187877 0.134303 0.077 Uiso 0.0337(9) 1 calc R . P E 2
H7AC H 0.154798 1.303043 0.147509 0.077 Uiso 0.0337(9) 1 calc R . P E 2
C8A C -0.059(3) 1.320(4) 0.093(3) 0.054(5) Uani 0.0337(9) 1 d D U P E 2
H8AA H -0.087830 1.305136 0.152921 0.081 Uiso 0.0337(9) 1 calc R . P E 2
H8AB H -0.060361 1.385386 0.093270 0.081 Uiso 0.0337(9) 1 calc R . P E 2
H8AC H -0.104229 1.317181 0.048809 0.081 Uiso 0.0337(9) 1 calc R . P E 2
C9A C 0.102(3) 1.1955(12) -0.1354(19) 0.061(4) Uani 0.0337(9) 1 d D U P E 2
H9AA H 0.165319 1.131804 -0.151404 0.074 Uiso 0.0337(9) 1 calc R . P E 2
H9AB H 0.035812 1.182603 -0.115995 0.074 Uiso 0.0337(9) 1 calc R . P E 2
C10A C 0.082(4) 1.2617(19) -0.2146(17) 0.067(6) Uani 0.0337(9) 1 d D U P E 2
H10C H 0.051544 1.237379 -0.259232 0.081 Uiso 0.0337(9) 1 calc R . P E 2
H10D H 0.152276 1.261563 -0.242751 0.081 Uiso 0.0337(9) 1 calc R . P E 2
C11A C 0.043(3) 1.441(3) -0.2589(10) 0.069(4) Uani 0.0337(9) 1 d D U P E 2
C12A C 0.046(6) 1.542(4) -0.220(4) 0.0680(10) Uani 0.0337(9) 1 d D U P E 2
H12D H 0.082434 1.569676 -0.266869 0.102 Uiso 0.0337(9) 1 calc R . P E 2
H12E H -0.029646 1.591060 -0.202185 0.102 Uiso 0.0337(9) 1 calc R . P E 2
H12F H 0.087176 1.524213 -0.167732 0.102 Uiso 0.0337(9) 1 calc R . P E 2
C13A C 0.173(3) 1.361(4) -0.2936(19) 0.0691(11) Uani 0.0337(9) 1 d D U P E 2
H13D H 0.206567 1.392241 -0.339104 0.104 Uiso 0.0337(9) 1 calc R . P E 2
H13E H 0.215649 1.340521 -0.242516 0.104 Uiso 0.0337(9) 1 calc R . P E 2
H13F H 0.171871 1.302975 -0.319515 0.104 Uiso 0.0337(9) 1 calc R . P E 2
C14A C -0.027(4) 1.475(4) -0.350(2) 0.069(7) Uani 0.0337(9) 1 d D U P E 2
H14D H 0.009679 1.504634 -0.395005 0.104 Uiso 0.0337(9) 1 calc R . P E 2
H14E H -0.028506 1.417480 -0.375344 0.104 Uiso 0.0337(9) 1 calc R . P E 2
H14F H -0.103059 1.523879 -0.332076 0.104 Uiso 0.0337(9) 1 calc R . P E 2
C15A C -0.1509(18) 1.403(2) -0.1582(19) 0.070(5) Uani 0.0337(9) 1 d D U P E 2
C16A C -0.243(3) 1.511(3) -0.108(5) 0.0662(10) Uani 0.0337(9) 1 d D U P E 2
H16D H -0.316638 1.512233 -0.096902 0.099 Uiso 0.0337(9) 1 calc R . P E 2
H16E H -0.219511 1.517353 -0.050175 0.099 Uiso 0.0337(9) 1 calc R . P E 2
H16F H -0.245575 1.566897 -0.146499 0.099 Uiso 0.0337(9) 1 calc R . P E 2
C17A C -0.167(3) 1.315(3) -0.089(4) 0.074(8) Uani 0.0337(9) 1 d D U P E 2
H17D H -0.245668 1.327288 -0.079462 0.110 Uiso 0.0337(9) 1 calc R . P E 2
H17E H -0.123653 1.249570 -0.116142 0.110 Uiso 0.0337(9) 1 calc R . P E 2
H17F H -0.142487 1.316213 -0.030938 0.110 Uiso 0.0337(9) 1 calc R . P E 2
C18A C -0.210(4) 1.399(6) -0.251(3) 0.071(8) Uani 0.0337(9) 1 d D U P E 2
H18D H -0.286007 1.406105 -0.232173 0.106 Uiso 0.0337(9) 1 calc R . P E 2
H18E H -0.212232 1.452289 -0.292076 0.106 Uiso 0.0337(9) 1 calc R . P E 2
H18F H -0.167055 1.335321 -0.281184 0.106 Uiso 0.0337(9) 1 calc R . P E 2
P1 P 0.12338(6) 1.42831(6) 0.18994(4) 0.03312(15) Uani 0.9663(9) 1 d D U P E 1
P2 P 0.14590(6) 1.26351(5) 0.05821(5) 0.03554(16) Uani 0.9663(9) 1 d D U P E 1
F1 F 0.1041(3) 1.1927(4) 0.4246(3) 0.0693(12) Uani 0.808(5) 1 d D U P A 1
F2 F -0.0471(4) 1.1875(2) 0.4898(2) 0.0839(13) Uani 0.808(5) 1 d D U P A 1
F3 F -0.0357(2) 1.23349(18) 0.3564(2) 0.0541(7) Uani 0.808(5) 1 d D U P A 1
F7 F 0.6835(2) 0.8823(2) 0.5197(2) 0.0777(8) Uani 0.887(3) 1 d D U P B 1
F8 F 0.77784(19) 0.7659(2) 0.42993(18) 0.0773(9) Uani 0.887(3) 1 d D U P B 1
F9 F 0.6603(3) 0.7513(3) 0.5334(2) 0.0795(9) Uani 0.887(3) 1 d D U P B 1
F13 F 0.3785(3) 0.8419(4) -0.0412(3) 0.0787(13) Uani 0.799(9) 1 d D U P C 1
F14 F 0.2169(3) 0.8761(3) 0.0253(3) 0.0608(9) Uani 0.799(9) 1 d D U P C 1
F15 F 0.3044(5) 0.7419(3) -0.0457(3) 0.0765(13) Uani 0.799(9) 1 d D U P C 1
F16 F 0.5736(4) 0.4477(3) 0.1924(4) 0.0843(14) Uani 0.627(5) 1 d D U P D 1
F17 F 0.6826(3) 0.5077(4) 0.1952(4) 0.0839(15) Uani 0.627(5) 1 d D U P D 1
F18 F 0.6433(6) 0.4850(4) 0.0694(3) 0.113(3) Uani 0.627(5) 1 d D U P D 1
C1 C 0.2424(3) 1.4604(3) 0.1861(2) 0.0471(7) Uani 0.9663(9) 1 d D U P E 1
C2 C 0.3461(3) 1.3755(3) 0.1359(3) 0.0593(9) Uani 0.9663(9) 1 d D U P E 1
H2A H 0.408489 1.393560 0.128048 0.089 Uiso 0.9663(9) 1 calc GR . P E 1
H2B H 0.329420 1.365289 0.076972 0.089 Uiso 0.9663(9) 1 calc GR . P E 1
H2C H 0.365423 1.314682 0.171153 0.089 Uiso 0.9663(9) 1 calc GR . P E 1
C3 C 0.2730(3) 1.4677(3) 0.2794(2) 0.0570(8) Uani 0.9663(9) 1 d D U P E 1
H3A H 0.212577 1.523237 0.312112 0.085 Uiso 0.9663(9) 1 calc GR . P E 1
H3B H 0.340614 1.477810 0.272814 0.085 Uiso 0.9663(9) 1 calc GR . P E 1
H3C H 0.285114 1.406535 0.312862 0.085 Uiso 0.9663(9) 1 calc GR . P E 1
C4 C 0.2217(3) 1.5568(3) 0.1335(3) 0.0566(8) Uani 0.9663(9) 1 d D U P E 1
H4A H 0.200904 1.552257 0.074588 0.085 Uiso 0.9663(9) 1 calc GR . P E 1
H4B H 0.289282 1.567162 0.125634 0.085 Uiso 0.9663(9) 1 calc GR . P E 1
H4C H 0.161907 1.612124 0.166838 0.085 Uiso 0.9663(9) 1 calc GR . P E 1
C5 C 0.0096(3) 1.5015(3) 0.27774(19) 0.0429(7) Uani 0.9663(9) 1 d D U P E 1
C6 C 0.0337(3) 1.4661(3) 0.3741(2) 0.0566(9) Uani 0.9663(9) 1 d D U P E 1
H6A H 0.046048 1.396933 0.380392 0.085 Uiso 0.9663(9) 1 calc GR . P E 1
H6B H -0.029468 1.506356 0.416701 0.085 Uiso 0.9663(9) 1 calc GR . P E 1
H6C H 0.099822 1.472435 0.386451 0.085 Uiso 0.9663(9) 1 calc GR . P E 1
C7 C -0.0133(3) 1.6118(3) 0.2691(3) 0.0558(9) Uani 0.9663(9) 1 d D U P E 1
H7A H 0.047782 1.621030 0.289021 0.084 Uiso 0.9663(9) 1 calc GR . P E 1
H7B H -0.082318 1.651463 0.306425 0.084 Uiso 0.9663(9) 1 calc GR . P E 1
H7C H -0.020009 1.632558 0.206325 0.084 Uiso 0.9663(9) 1 calc GR . P E 1
C8 C -0.0967(3) 1.4945(3) 0.2614(2) 0.0554(9) Uani 0.9663(9) 1 d D U P E 1
H8A H -0.111173 1.513569 0.199310 0.083 Uiso 0.9663(9) 1 calc GR . P E 1
H8B H -0.158850 1.538888 0.302495 0.083 Uiso 0.9663(9) 1 calc GR . P E 1
H8C H -0.088011 1.426707 0.271800 0.083 Uiso 0.9663(9) 1 calc GR . P E 1
C9 C 0.1681(3) 1.3002(3) 0.2324(2) 0.0518(8) Uani 0.9663(9) 1 d D U P E 1
H9A H 0.224667 1.286820 0.273172 0.062 Uiso 0.9663(9) 1 calc R . P E 1
H9B H 0.103943 1.294028 0.267874 0.062 Uiso 0.9663(9) 1 calc R . P E 1
C10 C 0.2144(3) 1.2244(3) 0.1606(2) 0.0530(8) Uani 0.9663(9) 1 d D U P E 1
H10A H 0.207891 1.163959 0.184041 0.064 Uiso 0.9663(9) 1 calc R . P E 1
H10B H 0.293997 1.207752 0.144925 0.064 Uiso 0.9663(9) 1 calc R . P E 1
C11 C 0.2577(3) 1.1961(3) -0.0338(2) 0.0512(8) Uani 0.9663(9) 1 d D U P E 1
C12 C 0.3579(3) 1.2196(3) -0.0335(3) 0.0680(10) Uani 0.9663(9) 1 d D U P E 1
H12A H 0.335644 1.290090 -0.044779 0.102 Uiso 0.9663(9) 1 calc GR . P E 1
H12B H 0.416322 1.181462 -0.080458 0.102 Uiso 0.9663(9) 1 calc GR . P E 1
H12C H 0.385614 1.202233 0.025050 0.102 Uiso 0.9663(9) 1 calc GR . P E 1
C13 C 0.2967(4) 1.0841(3) -0.0198(3) 0.0691(11) Uani 0.9663(9) 1 d D U P E 1
H13A H 0.312503 1.066915 0.042178 0.104 Uiso 0.9663(9) 1 calc GR . P E 1
H13B H 0.363874 1.048780 -0.060944 0.104 Uiso 0.9663(9) 1 calc GR . P E 1
H13C H 0.238610 1.065467 -0.031934 0.104 Uiso 0.9663(9) 1 calc GR . P E 1
C14 C 0.2193(3) 1.2264(3) -0.1279(3) 0.0642(10) Uani 0.9663(9) 1 d D U P E 1
H14A H 0.160683 1.206113 -0.134440 0.096 Uiso 0.9663(9) 1 calc GR . P E 1
H14B H 0.281909 1.194208 -0.173979 0.096 Uiso 0.9663(9) 1 calc GR . P E 1
H14C H 0.190980 1.298049 -0.134766 0.096 Uiso 0.9663(9) 1 calc GR . P E 1
C15 C 0.0319(3) 1.2227(3) 0.0687(2) 0.0467(7) Uani 0.9663(9) 1 d D U P E 1
C16 C 0.0553(4) 1.1268(3) 0.1223(3) 0.0662(10) Uani 0.9663(9) 1 d D U P E 1
H16A H 0.122784 1.073613 0.094016 0.099 Uiso 0.9663(9) 1 calc GR . P E 1
H16B H -0.006960 1.109373 0.123330 0.099 Uiso 0.9663(9) 1 calc GR . P E 1
H16C H 0.065116 1.136222 0.183887 0.099 Uiso 0.9663(9) 1 calc GR . P E 1
C17 C -0.0002(4) 1.2139(3) -0.0237(3) 0.0623(10) Uani 0.9663(9) 1 d D U P E 1
H17A H -0.011798 1.274176 -0.058422 0.093 Uiso 0.9663(9) 1 calc GR . P E 1
H17B H -0.068553 1.204782 -0.015618 0.093 Uiso 0.9663(9) 1 calc GR . P E 1
H17C H 0.059180 1.157313 -0.055851 0.093 Uiso 0.9663(9) 1 calc GR . P E 1
C18 C -0.0695(3) 1.3070(3) 0.1200(3) 0.0577(9) Uani 0.9663(9) 1 d D U P E 1
H18A H -0.054670 1.310430 0.181376 0.087 Uiso 0.9663(9) 1 calc GR . P E 1
H18B H -0.134823 1.293833 0.121682 0.087 Uiso 0.9663(9) 1 calc GR . P E 1
H18C H -0.082796 1.369746 0.089281 0.087 Uiso 0.9663(9) 1 calc GR . P E 1

loop_
_atom_site_aniso_label
_atom_site_aniso_U_11
_atom_site_aniso_U_22
_atom_site_aniso_U_33
_atom_site_aniso_U_23
_atom_site_aniso_U_13
_atom_site_aniso_U_12
F4 0.0760(17) 0.101(2) 0.117(2) -0.0129(18) -0.0474(17) -0.0419(16)
F5 0.0472(14) 0.110(2) 0.168(3) 0.016(2) -0.0149(16) -0.0538(15)
F6 0.0603(16) 0.0517(14) 0.327(6) -0.035(2) -0.076(2) -0.0201(12)
F10 0.0637(13) 0.0909(16) 0.0562(12) 0.0198(11) -0.0122(10) -0.0575(12)
F11 0.1018(19) 0.0416(11) 0.0658(14) -0.0015(10) 0.0073(13) -0.0267(12)
F12 0.0517(11) 0.0625(12) 0.0458(10) 0.0152(9) -0.0132(8) -0.0303(9)
F19 0.0587(12) 0.0782(15) 0.0493(11) -0.0113(10) -0.0263(9) -0.0166(11)
F20 0.1025(18) 0.0530(12) 0.0483(11) -0.0094(9) -0.0230(11) -0.0273(12)
F21 0.0791(16) 0.115(2) 0.0349(10) -0.0232(11) 0.0150(10) -0.0553(15)
F22 0.0856(15) 0.0514(11) 0.0425(10) 0.0159(8) -0.0231(10) -0.0404(11)
F23 0.0466(10) 0.0626(12) 0.0538(11) 0.0002(9) -0.0082(8) -0.0364(9)
F24 0.0497(10) 0.0427(9) 0.0495(10) -0.0053(8) -0.0004(8) -0.0214(8)
C19 0.0299(13) 0.0410(14) 0.0281(12) 0.0052(10) -0.0041(10) -0.0177(11)
C20 0.0297(13) 0.0428(15) 0.0294(13) 0.0016(11) -0.0027(10) -0.0187(11)
C21 0.0328(13) 0.0399(15) 0.0361(14) 0.0042(11) -0.0019(11) -0.0171(12)
C22 0.0282(13) 0.0433(16) 0.0565(18) 0.0066(13) -0.0052(12) -0.0157(12)
C23 0.0318(14) 0.0435(16) 0.063(2) 0.0045(14) -0.0092(13) -0.0216(13)
C24 0.0319(14) 0.0365(14) 0.0466(16) 0.0023(12) -0.0065(11) -0.0180(11)
C25 0.0400(15) 0.0495(16) 0.0508(16) -0.0042(13) 0.0003(12) -0.0193(12)
C26 0.0373(18) 0.050(2) 0.128(4) -0.005(2) -0.023(2) -0.0203(16)
C27 0.0282(12) 0.0368(13) 0.0287(12) -0.0030(10) -0.0016(10) -0.0146(10)
C28 0.0295(13) 0.0425(15) 0.0333(13) 0.0010(11) -0.0034(10) -0.0166(11)
C29 0.0300(13) 0.0529(17) 0.0345(14) -0.0013(12) -0.0049(11) -0.0194(12)
C30 0.0329(14) 0.0505(17) 0.0402(15) -0.0046(13) -0.0021(11) -0.0249(13)
C31 0.0336(14) 0.0426(15) 0.0346(14) -0.0035(11) -0.0003(11) -0.0199(12)
C32 0.0298(13) 0.0393(14) 0.0323(13) 0.0007(11) -0.0042(10) -0.0164(11)
C33 0.0401(15) 0.077(2) 0.0474(16) 0.0073(15) -0.0154(12) -0.0316(14)
C34 0.0484(17) 0.0509(18) 0.0434(16) 0.0022(14) -0.0023(13) -0.0300(15)
C35 0.0289(12) 0.0392(14) 0.0293(12) 0.0029(10) -0.0037(10) -0.0204(11)
C36 0.0343(13) 0.0368(14) 0.0342(13) 0.0057(11) -0.0080(11) -0.0203(11)
C37 0.0390(14) 0.0418(14) 0.0299(13) 0.0051(11) -0.0077(11) -0.0258(12)
C38 0.0427(15) 0.0429(15) 0.0262(12) 0.0020(11) 0.0003(11) -0.0250(12)
C39 0.0368(14) 0.0405(15) 0.0303(13) 0.0030(11) -0.0012(11) -0.0196(12)
C40 0.0339(13) 0.0412(14) 0.0276(12) 0.0058(11) -0.0049(10) -0.0201(11)
C41 0.0569(17) 0.0541(16) 0.0340(14) 0.0074(12) -0.0150(12) -0.0264(13)
C42 0.0557(18) 0.0478(17) 0.0420(15) -0.0004(13) -0.0043(13) -0.0100(14)
C43 0.0249(12) 0.0393(14) 0.0276(12) 0.0026(10) -0.0035(9) -0.0136(10)
C44 0.0297(13) 0.0368(13) 0.0322(13) -0.0009(11) -0.0035(10) -0.0151(11)
C45 0.0282(12) 0.0428(14) 0.0278(12) -0.0029(11) -0.0042(10) -0.0148(11)
C46 0.0324(13) 0.0436(15) 0.0264(12) 0.0038(11) -0.0057(10) -0.0171(11)
C47 0.0258(12) 0.0399(14) 0.0300(12) 0.0019(10) -0.0046(9) -0.0166(10)
C48 0.0279(12) 0.0405(14) 0.0261(12) 0.0001(10) -0.0042(9) -0.0166(11)
C49 0.0436(16) 0.0493(17) 0.0316(14) -0.0027(12) -0.0077(12) -0.0171(13)
C50 0.0415(15) 0.0455(16) 0.0327(14) 0.0035(12) -0.0078(11) -0.0241(13)
B1 0.0277(14) 0.0364(15) 0.0297(14) 0.0014(11) -0.0044(11) -0.0156(12)
F1A 0.059(4) 0.039(4) 0.060(5) 0.002(5) 0.000(4) -0.032(3)
F2A 0.090(5) 0.057(4) 0.057(4) -0.012(4) 0.004(4) -0.026(4)
F3A 0.060(4) 0.068(5) 0.083(5) -0.013(5) -0.005(4) -0.008(4)
F7A 0.0654(16) 0.0946(19) 0.0757(17) -0.0190(14) -0.0360(13) -0.0264(14)
F8A 0.0357(12) 0.109(2) 0.0628(15) -0.0097(14) -0.0138(10) -0.0039(12)
F9A 0.0731(16) 0.112(2) 0.0725(16) 0.0413(17) -0.0418(13) -0.0535(17)
F13A 0.074(4) 0.089(5) 0.039(4) 0.028(4) -0.010(3) -0.022(4)
F14A 0.0600(19) 0.0647(15) 0.0482(13) 0.0071(11) -0.0221(15) -0.0141(13)
F15A 0.070(5) 0.075(4) 0.050(5) -0.001(4) -0.035(4) -0.031(4)
F16A 0.093(4) 0.077(4) 0.052(3) 0.015(3) -0.002(3) 0.024(4)
F17A 0.052(3) 0.065(3) 0.095(4) 0.005(3) 0.007(3) -0.004(2)
F18A 0.079(4) 0.053(3) 0.112(5) -0.035(3) -0.014(4) -0.013(3)
Rh1 0.02973(11) 0.03417(11) 0.02317(10) -0.00155(7) -0.00136(7) -0.01585(8)
Rh1A 0.057(5) 0.044(4) 0.045(4) 0.005(3) 0.000(3) -0.014(4)
P1A 0.056(4) 0.063(4) 0.050(4) -0.009(4) 0.000(4) -0.024(4)
P2A 0.070(7) 0.068(7) 0.065(7) -0.004(6) -0.001(6) -0.030(6)
C1A 0.0542(18) 0.086(2) 0.0430(16) -0.0087(16) -0.0079(14) -0.0396(16)
C2A 0.046(6) 0.070(6) 0.052(5) -0.012(6) -0.002(5) -0.026(6)
C3A 0.0542(18) 0.086(2) 0.0430(16) -0.0087(16) -0.0079(14) -0.0396(16)
C4A 0.062(2) 0.079(2) 0.0500(18) -0.0001(16) -0.0023(15) -0.0504(18)
C5A 0.057(4) 0.062(3) 0.052(4) -0.003(4) -0.002(3) -0.031(3)
C6A 0.067(2) 0.081(2) 0.0300(15) -0.0037(15) 0.0041(14) -0.0416(18)
C7A 0.055(5) 0.049(5) 0.049(5) 0.005(5) -0.009(5) -0.020(5)
C8A 0.052(6) 0.063(6) 0.053(6) -0.003(6) 0.001(6) -0.033(6)
C9A 0.062(6) 0.070(6) 0.055(6) -0.010(6) -0.002(6) -0.031(5)
C10A 0.068(9) 0.070(8) 0.062(8) -0.006(8) -0.001(8) -0.029(8)
C11A 0.060(6) 0.066(6) 0.072(6) -0.010(6) 0.006(6) -0.021(5)
C12A 0.0494(19) 0.076(2) 0.073(2) -0.013(2) 0.0078(17) -0.0238(18)
C13A 0.064(2) 0.049(2) 0.077(3) -0.0153(19) 0.007(2) -0.0100(18)
C14A 0.060(11) 0.065(12) 0.074(11) -0.009(10) 0.005(9) -0.021(10)
C15A 0.076(8) 0.065(7) 0.069(8) 0.001(7) -0.001(7) -0.033(7)
C16A 0.079(3) 0.058(2) 0.071(2) 0.0037(18) 0.002(2) -0.0428(19)
C17A 0.079(13) 0.065(10) 0.073(12) 0.004(11) -0.001(12) -0.031(11)
C18A 0.077(12) 0.066(12) 0.069(11) 0.000(10) -0.002(11) -0.033(12)
P1 0.0377(4) 0.0426(4) 0.0227(3) -0.0004(3) -0.0029(3) -0.0206(3)
P2 0.0368(4) 0.0345(4) 0.0374(4) -0.0013(3) -0.0045(3) -0.0170(3)
F1 0.0548(16) 0.0536(16) 0.102(3) -0.019(2) -0.0288(19) -0.0170(13)
F2 0.107(3) 0.0590(17) 0.0587(17) -0.0143(13) 0.0431(18) -0.0237(17)
F3 0.0578(16) 0.0398(12) 0.0604(17) 0.0044(12) -0.0139(13) -0.0152(11)
F7 0.0654(16) 0.0946(19) 0.0757(17) -0.0190(14) -0.0360(13) -0.0264(14)
F8 0.0357(12) 0.109(2) 0.0628(15) -0.0097(14) -0.0138(10) -0.0039(12)
F9 0.0731(16) 0.112(2) 0.0725(16) 0.0413(17) -0.0418(13) -0.0535(17)
F13 0.078(2) 0.104(3) 0.064(2) 0.053(2) -0.0212(16) -0.052(2)
F14 0.0600(19) 0.0647(15) 0.0482(13) 0.0071(11) -0.0221(15) -0.0141(13)
F15 0.111(3) 0.0650(17) 0.048(2) -0.0083(15) -0.042(2) -0.022(2)
F16 0.066(2) 0.0416(18) 0.125(3) 0.021(2) -0.002(2) -0.0091(16)
F17 0.040(2) 0.071(3) 0.129(4) -0.019(3) -0.021(2) -0.0072(17)
F18 0.124(4) 0.085(3) 0.0356(18) -0.0055(19) 0.012(2) 0.040(3)
C1 0.0425(16) 0.077(2) 0.0338(14) -0.0020(14) -0.0059(12) -0.0362(15)
C2 0.0447(19) 0.088(3) 0.0490(19) -0.0053(19) -0.0032(15) -0.0317(19)
C3 0.0542(18) 0.086(2) 0.0430(16) -0.0087(16) -0.0079(14) -0.0396(16)
C4 0.062(2) 0.079(2) 0.0500(18) -0.0001(16) -0.0023(15) -0.0504(18)
C5 0.0489(16) 0.0572(17) 0.0279(13) -0.0089(12) 0.0040(12) -0.0289(14)
C6 0.067(2) 0.081(2) 0.0300(15) -0.0037(15) 0.0041(14) -0.0416(18)
C7 0.059(2) 0.057(2) 0.0492(19) -0.0172(16) 0.0063(16) -0.0245(17)
C8 0.0494(19) 0.079(2) 0.0442(18) -0.0110(17) 0.0074(15) -0.0360(18)
C9 0.060(2) 0.0527(18) 0.0398(16) 0.0102(14) -0.0135(15) -0.0205(16)
C10 0.061(2) 0.0447(17) 0.0543(19) 0.0092(14) -0.0225(16) -0.0202(16)
C11 0.0418(16) 0.0508(17) 0.0544(17) -0.0091(14) 0.0043(14) -0.0151(14)
C12 0.0494(19) 0.076(2) 0.073(2) -0.013(2) 0.0078(17) -0.0238(18)
C13 0.064(2) 0.049(2) 0.077(3) -0.0153(19) 0.007(2) -0.0100(18)
C14 0.060(2) 0.071(2) 0.0472(18) -0.0100(17) 0.0113(16) -0.0186(18)
C15 0.0517(17) 0.0520(17) 0.0490(16) -0.0040(14) 0.0005(13) -0.0353(14)
C16 0.079(3) 0.058(2) 0.071(2) 0.0037(18) 0.002(2) -0.0428(19)
C17 0.065(2) 0.075(2) 0.064(2) -0.0108(19) -0.0098(18) -0.045(2)
C18 0.0494(19) 0.067(2) 0.060(2) -0.0016(18) 0.0071(16) -0.0313(17)

loop_
_atom_type_symbol
_atom_type_description
_atom_type_scat_dispersion_real
_atom_type_scat_dispersion_imag
_atom_type_scat_source
C C 0.0181 0.0091 'International Tables Vol C Tables 4.2.6.8 and 6.1.1.4'
H H 0.0000 0.0000 'International Tables Vol C Tables 4.2.6.8 and 6.1.1.4'
B B 0.0090 0.0039 'International Tables Vol C Tables 4.2.6.8 and 6.1.1.4'
F F 0.0727 0.0534 'International Tables Vol C Tables 4.2.6.8 and 6.1.1.4'
P P 0.2955 0.4335 'International Tables Vol C Tables 4.2.6.8 and 6.1.1.4'
Rh Rh 0.0927 3.6045 'International Tables Vol C Tables 4.2.6.8 and 6.1.1.4'

loop_
_geom_angle_atom_site_label_1
_geom_angle_atom_site_label_2
_geom_angle_atom_site_label_3
_geom_angle
_geom_angle_site_symmetry_1
_geom_angle_site_symmetry_3
C20 C19 C24 116.1(2) . .
C20 C19 B1 125.3(2) . .
C24 C19 B1 118.5(2) . .
C19 C20 H20 119.1 . .
C19 C20 C21 121.9(3) . .
C21 C20 H20 119.1 . .
C20 C21 C25 121.0(3) . .
C22 C21 C20 120.4(3) . .
C22 C21 C25 118.5(3) . .
C21 C22 H22 120.7 . .
C23 C22 C21 118.7(3) . .
C23 C22 H22 120.7 . .
C22 C23 C24 120.6(3) . .
C22 C23 C26 118.8(3) . .
C24 C23 C26 120.6(3) . .
C19 C24 H24 118.9 . .
C23 C24 C19 122.2(3) . .
C23 C24 H24 118.9 . .
F1A C25 C21 107.6(8) . .
F1A C25 F2A 94.7(9) . .
F2A C25 C21 108.1(6) . .
F3A C25 C21 121.8(8) . .
F3A C25 F1A 112.4(11) . .
F3A C25 F2A 108.9(9) . .
F1 C25 C21 115.8(3) . .
F1 C25 F3 102.1(3) . .
F2 C25 C21 114.0(3) . .
F2 C25 F1 110.9(4) . .
F2 C25 F3 101.3(3) . .
F3 C25 C21 111.1(3) . .
F4 C26 F5 104.8(3) . .
F4 C26 C23 112.2(3) . .
F5 C26 C23 110.8(4) . .
F6 C26 F4 108.3(4) . .
F6 C26 F5 107.4(4) . .
F6 C26 C23 112.8(3) . .
C28 C27 C32 115.7(2) . .
C28 C27 B1 123.4(2) . .
C32 C27 B1 120.7(2) . .
C27 C28 H28 119.0 . .
C29 C28 C27 122.0(3) . .
C29 C28 H28 119.0 . .
C28 C29 C33 119.8(3) . .
C30 C29 C28 120.9(3) . .
C30 C29 C33 119.3(3) . .
C29 C30 H30 120.8 . .
C31 C30 C29 118.4(3) . .
C31 C30 H30 120.8 . .
C30 C31 C32 120.8(3) . .
C30 C31 C34 119.6(3) . .
C32 C31 C34 119.6(3) . .
C27 C32 H32 118.9 . .
C31 C32 C27 122.2(3) . .
C31 C32 H32 118.9 . .
F7A C33 C29 115.1(10) . .
F7A C33 F8A 103.2(10) . .
F7A C33 F9A 114.9(12) . .
F8A C33 C29 108.9(8) . .
F9A C33 C29 110.5(11) . .
F9A C33 F8A 102.9(12) . .
F7 C33 C29 111.3(3) . .
F8 C33 C29 113.1(3) . .
F8 C33 F7 104.4(3) . .
F8 C33 F9 108.2(3) . .
F9 C33 C29 114.3(3) . .
F9 C33 F7 104.8(3) . .
F10 C34 F12 105.0(2) . .
F10 C34 C31 112.4(3) . .
F11 C34 F10 107.8(3) . .
F11 C34 F12 105.2(3) . .
F11 C34 C31 113.5(3) . .
F12 C34 C31 112.3(3) . .
C36 C35 B1 122.1(2) . .
C40 C35 C36 115.6(2) . .
C40 C35 B1 121.9(2) . .
C35 C36 H36 118.9 . .
C37 C36 C35 122.3(3) . .
C37 C36 H36 118.9 . .
C36 C37 C41 120.7(3) . .
C38 C37 C36 120.8(3) . .
C38 C37 C41 118.5(3) . .
C37 C38 H38 120.9 . .
C37 C38 C39 118.2(3) . .
C39 C38 H38 120.9 . .
C38 C39 C40 120.7(3) . .
C38 C39 C42 118.8(3) . .
C40 C39 C42 120.5(3) . .
C35 C40 H40 118.8 . .
C39 C40 C35 122.3(3) . .
C39 C40 H40 118.8 . .
F13A C41 C37 110.0(6) . .
F13A C41 F15A 99.7(9) . .
F14A C41 C37 115.4(9) . .
F14A C41 F13A 116.1(10) . .
F14A C41 F15A 108.5(10) . .
F15A C41 C37 105.4(8) . .
F13 C41 C37 112.0(3) . .
F13 C41 F14 104.7(3) . .
F14 C41 C37 113.3(3) . .
F15 C41 C37 113.6(3) . .
F15 C41 F13 107.9(3) . .
F15 C41 F14 104.6(3) . .
F16A C42 C39 117.6(5) . .
F16A C42 F17A 97.0(7) . .
F16A C42 F18A 116.4(7) . .
F17A C42 C39 107.7(4) . .
F18A C42 C39 113.9(5) . .
F18A C42 F17A 100.5(6) . .
F16 C42 C39 109.9(3) . .
F17 C42 C39 114.2(3) . .
F17 C42 F16 98.7(4) . .
F18 C42 C39 116.6(3) . .
F18 C42 F16 106.1(5) . .
F18 C42 F17 109.7(5) . .
C44 C43 B1 117.9(2) . .
C48 C43 C44 115.7(2) . .
C48 C43 B1 126.4(2) . .
C43 C44 H44 118.8 . .
C45 C44 C43 122.4(3) . .
C45 C44 H44 118.8 . .
C44 C45 C46 120.5(2) . .
C44 C45 C49 120.7(3) . .
C46 C45 C49 118.8(3) . .
C45 C46 H46 120.7 . .
C47 C46 C45 118.5(2) . .
C47 C46 H46 120.7 . .
C46 C47 C48 120.6(3) . .
C46 C47 C50 119.5(2) . .
C48 C47 C50 119.9(2) . .
C43 C48 C47 122.2(2) . .
C43 C48 H48 118.9 . .
C47 C48 H48 118.9 . .
F19 C49 F21 106.0(3) . .
F19 C49 C45 112.2(2) . .
F20 C49 F19 106.8(3) . .
F20 C49 F21 105.6(3) . .
F20 C49 C45 113.1(3) . .
F21 C49 C45 112.7(3) . .
F22 C50 C47 112.9(2) . .
F23 C50 F22 105.4(2) . .
F23 C50 C47 112.5(2) . .
F24 C50 F22 106.2(2) . .
F24 C50 F23 106.1(2) . .
F24 C50 C47 113.2(2) . .
C19 B1 C27 113.0(2) . .
C35 B1 C19 110.5(2) . .
C35 B1 C27 104.2(2) . .
C43 B1 C19 105.0(2) . .
C43 B1 C27 110.3(2) . .
C43 B1 C35 114.1(2) . .
H Rh1 HA 89(2) . .
Rh1 Rh1 H 86.4(16) 2_585 .
Rh1 Rh1 HA 40.0(15) 2_585 .
P1 Rh1 H 93.5(16) . .
P1 Rh1 HA 175.8(15) . .
P1 Rh1 Rh1 136.54(2) . 2_585
P2 Rh1 H 92.3(16) . .
P2 Rh1 HA 96.4(15) . .
P2 Rh1 Rh1 136.39(2) . 2_585
P2 Rh1 P1 87.07(3) . .
P1A Rh1A Rh1A 133.6(8) . 2_585
P2A Rh1A Rh1A 137.1(8) . 2_585
P2A Rh1A P1A 89.1(4) . .
C1A P1A Rh1A 99.2(7) . .
C1A P1A C9A 112.8(7) . .
C5A P1A Rh1A 100.1(7) . .
C5A P1A C1A 122.2(7) . .
C5A P1A C9A 113.6(7) . .
C9A P1A Rh1A 105.1(4) . .
C10A P2A Rh1A 106.8(6) . .
C11A P2A Rh1A 105.4(7) . .
C11A P2A C10A 93(2) . .
C11A P2A C15A 132.8(9) . .
C15A P2A Rh1A 104.5(7) . .
C15A P2A C10A 112(2) . .
P1A C1A C2A 119.2(12) . .
P1A C1A C3A 118.4(12) . .
P1A C1A C4A 119.2(12) . .
C2A C1A C3A 98.4(14) . .
C4A C1A C2A 98.9(14) . .
C4A C1A C3A 98.5(14) . .
C1A C2A H2AA 109.5 . .
C1A C2A H2AB 109.5 . .
C1A C2A H2AC 109.5 . .
H2AA C2A H2AB 109.5 . .
H2AA C2A H2AC 109.5 . .
H2AB C2A H2AC 109.5 . .
C1A C3A H3AA 109.5 . .
C1A C3A H3AB 109.5 . .
C1A C3A H3AC 109.5 . .
H3AA C3A H3AB 109.5 . .
H3AA C3A H3AC 109.5 . .
H3AB C3A H3AC 109.5 . .
C1A C4A H4AA 109.5 . .
C1A C4A H4AB 109.5 . .
C1A C4A H4AC 109.5 . .
H4AA C4A H4AB 109.5 . .
H4AA C4A H4AC 109.5 . .
H4AB C4A H4AC 109.5 . .
P1A C5A C6A 110.0(10) . .
P1A C5A C7A 110.0(10) . .
P1A C5A C8A 110.6(10) . .
C7A C5A C6A 108.5(16) . .
C8A C5A C6A 109.4(16) . .
C8A C5A C7A 108.5(16) . .
C5A C6A H6AA 109.5 . .
C5A C6A H6AB 109.5 . .
C5A C6A H6AC 109.5 . .
H6AA C6A H6AB 109.5 . .
H6AA C6A H6AC 109.5 . .
H6AB C6A H6AC 109.5 . .
C5A C7A H7AA 109.5 . .
C5A C7A H7AB 109.5 . .
C5A C7A H7AC 109.5 . .
H7AA C7A H7AB 109.5 . .
H7AA C7A H7AC 109.5 . .
H7AB C7A H7AC 109.5 . .
C5A C8A H8AA 109.5 . .
C5A C8A H8AB 109.5 . .
C5A C8A H8AC 109.5 . .
H8AA C8A H8AB 109.5 . .
H8AA C8A H8AC 109.5 . .
H8AB C8A H8AC 109.5 . .
P1A C9A H9AA 109.7 . .
P1A C9A H9AB 109.7 . .
H9AA C9A H9AB 108.2 . .
C10A C9A P1A 109.6(11) . .
C10A C9A H9AA 109.7 . .
C10A C9A H9AB 109.7 . .
P2A C10A H10C 109.5 . .
P2A C10A H10D 109.5 . .
C9A C10A P2A 110.7(14) . .
C9A C10A H10C 109.5 . .
C9A C10A H10D 109.5 . .
H10C C10A H10D 108.1 . .
P2A C11A C12A 111.4(12) . .
P2A C11A C13A 111.3(12) . .
P2A C11A C14A 110.3(11) . .
C12A C11A C13A 108.5(12) . .
C12A C11A C14A 107.7(12) . .
C13A C11A C14A 107.5(12) . .
C11A C12A H12D 109.5 . .
C11A C12A H12E 109.5 . .
C11A C12A H12F 109.5 . .
H12D C12A H12E 109.5 . .
H12D C12A H12F 109.5 . .
H12E C12A H12F 109.5 . .
C11A C13A H13D 109.5 . .
C11A C13A H13E 109.5 . .
C11A C13A H13F 109.5 . .
H13D C13A H13E 109.5 . .
H13D C13A H13F 109.5 . .
H13E C13A H13F 109.5 . .
C11A C14A H14D 109.5 . .
C11A C14A H14E 109.5 . .
C11A C14A H14F 109.5 . .
H14D C14A H14E 109.5 . .
H14D C14A H14F 109.5 . .
H14E C14A H14F 109.5 . .
P2A C15A C16A 114.9(9) . .
P2A C15A C17A 115.2(9) . .
P2A C15A C18A 114.5(9) . .
C16A C15A C18A 103.5(10) . .
C17A C15A C16A 103.7(11) . .
C17A C15A C18A 103.6(10) . .
C15A C16A H16D 109.5 . .
C15A C16A H16E 109.5 . .
C15A C16A H16F 109.5 . .
H16D C16A H16E 109.5 . .
H16D C16A H16F 109.5 . .
H16E C16A H16F 109.5 . .
C15A C17A H17D 109.5 . .
C15A C17A H17E 109.5 . .
C15A C17A H17F 109.5 . .
H17D C17A H17E 109.5 . .
H17D C17A H17F 109.5 . .
H17E C17A H17F 109.5 . .
C15A C18A H18D 109.5 . .
C15A C18A H18E 109.5 . .
C15A C18A H18F 109.5 . .
H18D C18A H18E 109.5 . .
H18D C18A H18F 109.5 . .
H18E C18A H18F 109.5 . .
C1 P1 Rh1 115.93(10) . .
C1 P1 C5 110.91(15) . .
C5 P1 Rh1 112.18(11) . .
C9 P1 Rh1 106.14(12) . .
C9 P1 C1 107.59(18) . .
C9 P1 C5 103.04(16) . .
C10 P2 Rh1 108.67(12) . .
C10 P2 C11 103.92(18) . .
C10 P2 C15 107.56(17) . .
C11 P2 Rh1 119.40(12) . .
C15 P2 Rh1 105.34(11) . .
C15 P2 C11 111.47(16) . .
C2 C1 P1 107.9(2) . .
C3 C1 P1 113.4(2) . .
C3 C1 C2 106.2(3) . .
C3 C1 C4 109.8(3) . .
C4 C1 P1 111.3(2) . .
C4 C1 C2 107.9(3) . .
C1 C2 H2A 109.5 . .
C1 C2 H2B 109.5 . .
C1 C2 H2C 109.5 . .
H2A C2 H2B 109.5 . .
H2A C2 H2C 109.5 . .
H2B C2 H2C 109.5 . .
C1 C3 H3A 109.5 . .
C1 C3 H3B 109.5 . .
C1 C3 H3C 109.5 . .
H3A C3 H3B 109.5 . .
H3A C3 H3C 109.5 . .
H3B C3 H3C 109.5 . .
C1 C4 H4A 109.5 . .
C1 C4 H4B 109.5 . .
C1 C4 H4C 109.5 . .
H4A C4 H4B 109.5 . .
H4A C4 H4C 109.5 . .
H4B C4 H4C 109.5 . .
C6 C5 P1 113.5(3) . .
C6 C5 C7 109.2(3) . .
C7 C5 P1 109.8(2) . .
C8 C5 P1 108.8(2) . .
C8 C5 C6 108.4(3) . .
C8 C5 C7 106.9(3) . .
C5 C6 H6A 109.5 . .
C5 C6 H6B 109.5 . .
C5 C6 H6C 109.5 . .
H6A C6 H6B 109.5 . .
H6A C6 H6C 109.5 . .
H6B C6 H6C 109.5 . .
C5 C7 H7A 109.5 . .
C5 C7 H7B 109.5 . .
C5 C7 H7C 109.5 . .
H7A C7 H7B 109.5 . .
H7A C7 H7C 109.5 . .
H7B C7 H7C 109.5 . .
C5 C8 H8A 109.5 . .
C5 C8 H8B 109.5 . .
C5 C8 H8C 109.5 . .
H8A C8 H8B 109.5 . .
H8A C8 H8C 109.5 . .
H8B C8 H8C 109.5 . .
P1 C9 H9A 108.8 . .
P1 C9 H9B 108.8 . .
H9A C9 H9B 107.7 . .
C10 C9 P1 113.8(2) . .
C10 C9 H9A 108.8 . .
C10 C9 H9B 108.8 . .
P2 C10 H10A 108.8 . .
P2 C10 H10B 108.8 . .
C9 C10 P2 113.8(2) . .
C9 C10 H10A 108.8 . .
C9 C10 H10B 108.8 . .
H10A C10 H10B 107.7 . .
C12 C11 P2 111.0(3) . .
C12 C11 C13 108.1(3) . .
C12 C11 C14 105.8(3) . .
C13 C11 P2 109.5(3) . .
C13 C11 C14 110.2(3) . .
C14 C11 P2 112.1(2) . .
C11 C12 H12A 109.5 . .
C11 C12 H12B 109.5 . .
C11 C12 H12C 109.5 . .
H12A C12 H12B 109.5 . .
H12A C12 H12C 109.5 . .
H12B C12 H12C 109.5 . .
C11 C13 H13A 109.5 . .
C11 C13 H13B 109.5 . .
C11 C13 H13C 109.5 . .
H13A C13 H13B 109.5 . .
H13A C13 H13C 109.5 . .
H13B C13 H13C 109.5 . .
C11 C14 H14A 109.5 . .
C11 C14 H14B 109.5 . .
C11 C14 H14C 109.5 . .
H14A C14 H14B 109.5 . .
H14A C14 H14C 109.5 . .
H14B C14 H14C 109.5 . .
C16 C15 P2 114.4(3) . .
C16 C15 C17 110.0(3) . .
C16 C15 C18 108.0(3) . .
C17 C15 P2 111.6(2) . .
C17 C15 C18 107.2(3) . .
C18 C15 P2 105.2(2) . .
C15 C16 H16A 109.5 . .
C15 C16 H16B 109.5 . .
C15 C16 H16C 109.5 . .
H16A C16 H16B 109.5 . .
H16A C16 H16C 109.5 . .
H16B C16 H16C 109.5 . .
C15 C17 H17A 109.5 . .
C15 C17 H17B 109.5 . .
C15 C17 H17C 109.5 . .
H17A C17 H17B 109.5 . .
H17A C17 H17C 109.5 . .
H17B C17 H17C 109.5 . .
C15 C18 H18A 109.5 . .
C15 C18 H18B 109.5 . .
C15 C18 H18C 109.5 . .
H18A C18 H18B 109.5 . .
H18A C18 H18C 109.5 . .
H18B C18 H18C 109.5 . .

loop_
_geom_bond_atom_site_label_1
_geom_bond_atom_site_label_2
_geom_bond_distance
_geom_bond_site_symmetry_2
F4 C26 1.324(6) .
F5 C26 1.350(5) .
F6 C26 1.311(5) .
F10 C34 1.337(4) .
F11 C34 1.329(4) .
F12 C34 1.359(4) .
F19 C49 1.328(4) .
F20 C49 1.327(4) .
F21 C49 1.334(4) .
F22 C50 1.348(3) .
F23 C50 1.345(3) .
F24 C50 1.336(3) .
C19 C20 1.395(4) .
C19 C24 1.402(4) .
C19 B1 1.644(4) .
C20 H20 0.9500 .
C20 C21 1.401(4) .
C21 C22 1.384(4) .
C21 C25 1.485(4) .
C22 H22 0.9500 .
C22 C23 1.383(5) .
C23 C24 1.387(4) .
C23 C26 1.504(5) .
C24 H24 0.9500 .
C25 F1A 1.324(11) .
C25 F2A 1.403(10) .
C25 F3A 1.253(10) .
C25 F1 1.322(5) .
C25 F2 1.317(4) .
C25 F3 1.387(4) .
C27 C28 1.398(4) .
C27 C32 1.402(4) .
C27 B1 1.645(4) .
C28 H28 0.9500 .
C28 C29 1.396(4) .
C29 C30 1.381(4) .
C29 C33 1.501(4) .
C30 H30 0.9500 .
C30 C31 1.377(4) .
C31 C32 1.392(4) .
C31 C34 1.493(4) .
C32 H32 0.9500 .
C33 F7A 1.254(17) .
C33 F8A 1.451(17) .
C33 F9A 1.255(17) .
C33 F7 1.346(5) .
C33 F8 1.313(4) .
C33 F9 1.329(4) .
C35 C36 1.406(4) .
C35 C40 1.394(4) .
C35 B1 1.644(4) .
C36 H36 0.9500 .
C36 C37 1.389(4) .
C37 C38 1.379(4) .
C37 C41 1.500(4) .
C38 H38 0.9500 .
C38 C39 1.389(4) .
C39 C40 1.392(4) .
C39 C42 1.485(4) .
C40 H40 0.9500 .
C41 F13A 1.331(10) .
C41 F14A 1.251(11) .
C41 F15A 1.333(11) .
C41 F13 1.331(4) .
C41 F14 1.358(5) .
C41 F15 1.315(5) .
C42 F16A 1.252(8) .
C42 F17A 1.407(7) .
C42 F18A 1.274(7) .
C42 F16 1.370(5) .
C42 F17 1.312(6) .
C42 F18 1.279(5) .
C43 C44 1.412(4) .
C43 C48 1.386(4) .
C43 B1 1.640(4) .
C44 H44 0.9500 .
C44 C45 1.384(4) .
C45 C46 1.386(4) .
C45 C49 1.493(4) .
C46 H46 0.9500 .
C46 C47 1.380(4) .
C47 C48 1.404(4) .
C47 C50 1.489(4) .
C48 H48 0.9500 .
Rh1 H 1.41(4) .
Rh1 HA 1.75(5) .
Rh1 Rh1 2.6575(4) 2_585
Rh1 P1 2.2973(7) .
Rh1 P2 2.2808(8) .
Rh1A Rh1A 2.75(2) 2_585
Rh1A P1A 2.268(12) .
Rh1A P2A 2.215(12) .
P1A C1A 1.755(9) .
P1A C5A 1.739(9) .
P1A C9A 1.929(12) .
P2A C10A 1.882(16) .
P2A C11A 1.675(9) .
P2A C15A 1.700(8) .
C1A C2A 1.78(2) .
C1A C3A 1.79(2) .
C1A C4A 1.78(2) .
C2A H2AA 0.9800 .
C2A H2AB 0.9800 .
C2A H2AC 0.9800 .
C3A H3AA 0.9800 .
C3A H3AB 0.9800 .
C3A H3AC 0.9800 .
C4A H4AA 0.9800 .
C4A H4AB 0.9800 .
C4A H4AC 0.9800 .
C5A C6A 1.75(2) .
C5A C7A 1.75(2) .
C5A C8A 1.74(2) .
C6A H6AA 0.9800 .
C6A H6AB 0.9800 .
C6A H6AC 0.9800 .
C7A H7AA 0.9800 .
C7A H7AB 0.9800 .
C7A H7AC 0.9800 .
C8A H8AA 0.9800 .
C8A H8AB 0.9800 .
C8A H8AC 0.9800 .
C9A H9AA 0.9900 .
C9A H9AB 0.9900 .
C9A C10A 1.48(2) .
C10A H10C 0.9900 .
C10A H10D 0.9900 .
C11A C12A 1.68(2) .
C11A C13A 1.68(2) .
C11A C14A 1.70(2) .
C12A H12D 0.9800 .
C12A H12E 0.9800 .
C12A H12F 0.9800 .
C13A H13D 0.9800 .
C13A H13E 0.9800 .
C13A H13F 0.9800 .
C14A H14D 0.9800 .
C14A H14E 0.9800 .
C14A H14F 0.9800 .
C15A C16A 1.715(12) .
C15A C17A 1.712(12) .
C15A C18A 1.718(12) .
C16A H16D 0.9800 .
C16A H16E 0.9800 .
C16A H16F 0.9800 .
C17A H17D 0.9800 .
C17A H17E 0.9800 .
C17A H17F 0.9800 .
C18A H18D 0.9800 .
C18A H18E 0.9800 .
C18A H18F 0.9800 .
P1 C1 1.858(3) .
P1 C5 1.868(3) .
P1 C9 1.855(4) .
P2 C10 1.838(4) .
P2 C11 1.874(3) .
P2 C15 1.872(3) .
C1 C2 1.567(5) .
C1 C3 1.540(4) .
C1 C4 1.541(5) .
C2 H2A 0.9800 .
C2 H2B 0.9800 .
C2 H2C 0.9800 .
C3 H3A 0.9800 .
C3 H3B 0.9800 .
C3 H3C 0.9800 .
C4 H4A 0.9800 .
C4 H4B 0.9800 .
C4 H4C 0.9800 .
C5 C6 1.542(4) .
C5 C7 1.551(5) .
C5 C8 1.536(5) .
C6 H6A 0.9800 .
C6 H6B 0.9800 .
C6 H6C 0.9800 .
C7 H7A 0.9800 .
C7 H7B 0.9800 .
C7 H7C 0.9800 .
C8 H8A 0.9800 .
C8 H8B 0.9800 .
C8 H8C 0.9800 .
C9 H9A 0.9900 .
C9 H9B 0.9900 .
C9 C10 1.487(5) .
C10 H10A 0.9900 .
C10 H10B 0.9900 .
C11 C12 1.538(5) .
C11 C13 1.543(5) .
C11 C14 1.549(5) .
C12 H12A 0.9800 .
C12 H12B 0.9800 .
C12 H12C 0.9800 .
C13 H13A 0.9800 .
C13 H13B 0.9800 .
C13 H13C 0.9800 .
C14 H14A 0.9800 .
C14 H14B 0.9800 .
C14 H14C 0.9800 .
C15 C16 1.538(5) .
C15 C17 1.540(5) .
C15 C18 1.555(5) .
C16 H16A 0.9800 .
C16 H16B 0.9800 .
C16 H16C 0.9800 .
C17 H17A 0.9800 .
C17 H17B 0.9800 .
C17 H17C 0.9800 .
C18 H18A 0.9800 .
C18 H18B 0.9800 .
C18 H18C 0.9800 .

loop_
_geom_torsion_atom_site_label_1
_geom_torsion_atom_site_label_2
_geom_torsion_atom_site_label_3
_geom_torsion_atom_site_label_4
_geom_torsion
C19 C20 C21 C22 -0.1(4)
C19 C20 C21 C25 -178.8(3)
C20 C19 C24 C23 0.9(4)
C20 C19 B1 C27 -19.6(4)
C20 C19 B1 C35 -135.9(3)
C20 C19 B1 C43 100.6(3)
C20 C21 C22 C23 -0.3(5)
C20 C21 C25 F1A 34.5(8)
C20 C21 C25 F2A -66.7(8)
C20 C21 C25 F3A 166.3(10)
C20 C21 C25 F1 12.3(5)
C20 C21 C25 F2 -118.1(4)
C20 C21 C25 F3 128.2(3)
C21 C22 C23 C24 1.0(5)
C21 C22 C23 C26 -177.4(3)
C22 C21 C25 F1A -144.2(8)
C22 C21 C25 F2A 114.6(8)
C22 C21 C25 F3A -12.4(11)
C22 C21 C25 F1 -166.3(4)
C22 C21 C25 F2 63.3(4)
C22 C21 C25 F3 -50.5(4)
C22 C23 C24 C19 -1.4(5)
C22 C23 C26 F4 66.1(5)
C22 C23 C26 F5 -50.8(5)
C22 C23 C26 F6 -171.2(4)
C24 C19 C20 C21 -0.2(4)
C24 C19 B1 C27 164.1(2)
C24 C19 B1 C35 47.8(3)
C24 C19 B1 C43 -75.7(3)
C24 C23 C26 F4 -112.3(4)
C24 C23 C26 F5 130.8(4)
C24 C23 C26 F6 10.4(6)
C25 C21 C22 C23 178.4(3)
C26 C23 C24 C19 177.0(3)
C27 C28 C29 C30 -2.0(4)
C27 C28 C29 C33 178.3(3)
C28 C27 C32 C31 -0.9(4)
C28 C27 B1 C19 135.4(3)
C28 C27 B1 C35 -104.6(3)
C28 C27 B1 C43 18.3(3)
C28 C29 C30 C31 0.0(4)
C28 C29 C33 F7A 174.7(12)
C28 C29 C33 F8A 59.4(10)
C28 C29 C33 F9A -53.0(12)
C28 C29 C33 F7 -130.4(3)
C28 C29 C33 F8 112.3(4)
C28 C29 C33 F9 -12.0(5)
C29 C30 C31 C32 1.4(4)
C29 C30 C31 C34 179.1(3)
C30 C29 C33 F7A -4.9(12)
C30 C29 C33 F8A -120.2(10)
C30 C29 C33 F9A 127.4(12)
C30 C29 C33 F7 49.9(4)
C30 C29 C33 F8 -67.3(4)
C30 C29 C33 F9 168.3(3)
C30 C31 C32 C27 -1.0(4)
C30 C31 C34 F10 31.0(4)
C30 C31 C34 F11 -91.7(4)
C30 C31 C34 F12 149.1(3)
C32 C27 C28 C29 2.4(4)
C32 C27 B1 C19 -48.9(3)
C32 C27 B1 C35 71.0(3)
C32 C27 B1 C43 -166.1(2)
C32 C31 C34 F10 -151.3(3)
C32 C31 C34 F11 86.1(4)
C32 C31 C34 F12 -33.1(4)
C33 C29 C30 C31 179.7(3)
C34 C31 C32 C27 -178.7(3)
C35 C36 C37 C38 -0.3(4)
C35 C36 C37 C41 -178.5(3)
C36 C35 C40 C39 -2.6(4)
C36 C35 B1 C19 24.7(3)
C36 C35 B1 C27 -97.0(3)
C36 C35 B1 C43 142.7(2)
C36 C37 C38 C39 -1.5(4)
C36 C37 C41 F13A 141.6(11)
C36 C37 C41 F14A 7.8(10)
C36 C37 C41 F15A -111.8(9)
C36 C37 C41 F13 99.1(4)
C36 C37 C41 F14 -19.1(4)
C36 C37 C41 F15 -138.3(4)
C37 C38 C39 C40 1.2(4)
C37 C38 C39 C42 -178.7(3)
C38 C37 C41 F13A -36.7(11)
C38 C37 C41 F14A -170.4(10)
C38 C37 C41 F15A 69.9(9)
C38 C37 C41 F13 -79.2(4)
C38 C37 C41 F14 162.7(3)
C38 C37 C41 F15 43.5(5)
C38 C39 C40 C35 0.9(4)
C38 C39 C42 F16A -179.4(8)
C38 C39 C42 F17A 72.4(6)
C38 C39 C42 F18A -38.1(7)
C38 C39 C42 F16 -111.0(4)
C38 C39 C42 F17 139.3(4)
C38 C39 C42 F18 9.7(7)
C40 C35 C36 C37 2.3(4)
C40 C35 B1 C19 -162.6(2)
C40 C35 B1 C27 75.8(3)
C40 C35 B1 C43 -44.6(3)
C40 C39 C42 F16A 0.7(9)
C40 C39 C42 F17A -107.5(5)
C40 C39 C42 F18A 141.9(6)
C40 C39 C42 F16 69.1(5)
C40 C39 C42 F17 -40.7(5)
C40 C39 C42 F18 -170.3(6)
C41 C37 C38 C39 176.8(3)
C42 C39 C40 C35 -179.1(3)
C43 C44 C45 C46 -2.5(4)
C43 C44 C45 C49 175.3(3)
C44 C43 C48 C47 -1.2(4)
C44 C43 B1 C19 -73.3(3)
C44 C43 B1 C27 48.7(3)
C44 C43 B1 C35 165.6(2)
C44 C45 C46 C47 0.7(4)
C44 C45 C49 F19 -105.0(3)
C44 C45 C49 F20 15.8(4)
C44 C45 C49 F21 135.5(3)
C45 C46 C47 C48 0.8(4)
C45 C46 C47 C50 -178.4(2)
C46 C45 C49 F19 72.8(4)
C46 C45 C49 F20 -166.3(3)
C46 C45 C49 F21 -46.7(4)
C46 C47 C48 C43 -0.5(4)
C46 C47 C50 F22 -16.9(4)
C46 C47 C50 F23 102.2(3)
C46 C47 C50 F24 -137.6(3)
C48 C43 C44 C45 2.6(4)
C48 C43 B1 C19 104.3(3)
C48 C43 B1 C27 -133.7(3)
C48 C43 B1 C35 -16.8(4)
C48 C47 C50 F22 163.9(2)
C48 C47 C50 F23 -76.9(3)
C48 C47 C50 F24 43.3(4)
C49 C45 C46 C47 -177.2(2)
C50 C47 C48 C43 178.6(2)
B1 C19 C20 C21 -176.6(2)
B1 C19 C24 C23 177.6(3)
B1 C27 C28 C29 178.3(3)
B1 C27 C32 C31 -176.9(2)
B1 C35 C36 C37 175.5(2)
B1 C35 C40 C39 -175.8(2)
B1 C43 C44 C45 -179.5(2)
B1 C43 C48 C47 -178.8(2)
Rh1 P1 C1 C2 -68.7(3)
Rh1 P1 C1 C3 173.9(2)
Rh1 P1 C1 C4 49.5(3)
Rh1 P1 C5 C6 153.8(2)
Rh1 P1 C5 C7 -83.6(2)
Rh1 P1 C5 C8 33.1(3)
Rh1 P1 C9 C10 33.1(3)
Rh1 P2 C10 C9 21.6(3)
Rh1 P2 C11 C12 64.5(3)
Rh1 P2 C11 C13 -176.2(2)
Rh1 P2 C11 C14 -53.6(3)
Rh1 P2 C15 C16 -147.6(3)
Rh1 P2 C15 C17 86.7(3)
Rh1 P2 C15 C18 -29.2(3)
Rh1A P1A C1A C2A 116.8(14)
Rh1A P1A C1A C3A -2.7(13)
Rh1A P1A C1A C4A -122.2(13)
Rh1A P1A C5A C6A 145(2)
Rh1A P1A C5A C7A -96(2)
Rh1A P1A C5A C8A 24(2)
Rh1A P2A C10A C9A 39(3)
Rh1A P2A C11A C12A -33(2)
Rh1A P2A C11A C13A 88.3(18)
Rh1A P2A C11A C14A -152.4(19)
Rh1A P2A C15A C16A 53(2)
Rh1A P2A C15A C17A -67(2)
Rh1A P2A C15A C18A 173(2)
P1A C9A C10A P2A -48(3)
C1A P1A C5A C6A -108(3)
C1A P1A C5A C7A 12(3)
C1A P1A C5A C8A 132(3)
C5A P1A C1A C2A 8.6(17)
C5A P1A C1A C3A -110.9(15)
C5A P1A C1A C4A 129.6(15)
C9A P1A C1A C2A -132.4(15)
C9A P1A C1A C3A 108.1(14)
C9A P1A C1A C4A -11.5(14)
C9A P1A C5A C6A 33(3)
C9A P1A C5A C7A 153(2)
C9A P1A C5A C8A -88(2)
C10A P2A C11A C12A -141(2)
C10A P2A C11A C13A -20(2)
C10A P2A C11A C14A 99(2)
C10A P2A C15A C16A 168(2)
C10A P2A C15A C17A 48(2)
C10A P2A C15A C18A -72(2)
C11A P2A C10A C9A 146(3)
C11A P2A C15A C16A -75(3)
C11A P2A C15A C17A 165(3)
C11A P2A C15A C18A 45(3)
C15A P2A C10A C9A -74(3)
C15A P2A C11A C12A 95(3)
C15A P2A C11A C13A -144(3)
C15A P2A C11A C14A -25(3)
P1 C9 C10 P2 -35.8(4)
C1 P1 C5 C6 -74.8(3)
C1 P1 C5 C7 47.8(3)
C1 P1 C5 C8 164.5(2)
C1 P1 C9 C10 -91.6(3)
C5 P1 C1 C2 161.9(2)
C5 P1 C1 C3 44.5(3)
C5 P1 C1 C4 -79.9(3)
C5 P1 C9 C10 151.2(3)
C9 P1 C1 C2 49.9(3)
C9 P1 C1 C3 -67.5(3)
C9 P1 C1 C4 168.1(2)
C9 P1 C5 C6 40.1(3)
C9 P1 C5 C7 162.6(3)
C9 P1 C5 C8 -80.7(3)
C10 P2 C11 C12 -56.7(3)
C10 P2 C11 C13 62.6(3)
C10 P2 C11 C14 -174.8(3)
C10 P2 C15 C16 -31.8(3)
C10 P2 C15 C17 -157.6(3)
C10 P2 C15 C18 86.5(3)
C11 P2 C10 C9 149.7(3)
C11 P2 C15 C16 81.5(3)
C11 P2 C15 C17 -44.2(3)
C11 P2 C15 C18 -160.2(2)
C15 P2 C10 C9 -92.0(3)
C15 P2 C11 C12 -172.2(3)
C15 P2 C11 C13 -53.0(3)
C15 P2 C11 C14 69.6(3)
